data_4134292
loop_
_publ_author_name
'Gropp, Cornelius'
'Fischer, Stefan'
'Husch, Tamara'
'Trapp, Nils'
'Carreira, Erick M.'
'Diederich, Fran\,cois'

_publ_section_title
;
 Molecular Recognition and Cocrystallization of Methylated and Halogenated
 Fragments of Danicalipin A by Enantiopure Alleno-Acetylenic Cage
 Receptors.
;
_journal_issue 10
_journal_name_full 'Journal of the American Chemical Society'
_journal_page_first 4749
_journal_page_last 4755
_journal_paper_doi 10.1021/jacs.9b13217
_journal_volume 142
_journal_year 2020
_chemical_absolute_configuration ad
_chemical_formula_moiety 'C128 H168 O12, C5 H10 Br2 O'
_chemical_formula_sum 'C133 H178 Br2 O13'
_chemical_formula_weight 2144.56
_space_group_crystal_system orthorhombic
_space_group_IT_number 19
_space_group_name_Hall 'P 2ac 2ab'
_space_group_name_H-M_alt 'P 21 21 21'
_atom_sites_solution_hydrogens geom
_atom_sites_solution_primary dual
_audit_creation_date 2018-02-05
_audit_creation_method
;
Olex2 1.2
(compiled 2017.08.10 svn.r3458 for OlexSys, GUI svn.r5381)
;
_cell_angle_alpha 90
_cell_angle_beta 90
_cell_angle_gamma 90
_cell_formula_units_Z 4
_cell_length_a 15.60920(10)
_cell_length_b 18.73600(10)
_cell_length_c 44.0628(3)
_cell_measurement_reflns_used 136895
_cell_measurement_temperature 100.0(1)
_cell_measurement_theta_max 79.5640
_cell_measurement_theta_min 3.0950
_cell_volume 12886.34(14)
_computing_cell_refinement 'CrysAlisPro 1.171.39.28d (Rigaku OD, 2015)'
_computing_data_collection 'CrysAlisPro 1.171.39.28d (Rigaku OD, 2015)'
_computing_data_reduction 'CrysAlisPro 1.171.39.28d (Rigaku OD, 2015)'
_computing_molecular_graphics 'Olex2 (Dolomanov et al., 2009)'
_computing_publication_material 'Olex2 (Dolomanov et al., 2009)'
_computing_structure_refinement 'ShelXL (Sheldrick, 2015)'
_computing_structure_solution 'ShelXT (Sheldrick, 2015)'
_diffrn_ambient_environment N~2~
_diffrn_ambient_temperature 100.0(1)
_diffrn_detector 'CCD plate'
_diffrn_detector_type 'Pilatus 300K'
_diffrn_measured_fraction_theta_full 0.999
_diffrn_measured_fraction_theta_max 0.991
_diffrn_measurement_details
;
List of Runs (angles in degrees, time in seconds):

  # Type    Start    End  Width  t~exp~   \w     \q     \k     \f   Frames
--------------------------------------------------------------------------
  1  \w    -26.00  55.00   0.50    0.88    --   49.37 -19.00  60.00  162
  2  \w     78.00 116.00   0.50    0.88    --   49.37  77.00 120.00   76
  3  \w     78.00 116.00   0.50    0.88    --   49.37  77.00   0.00   76
  4  \w     94.00 123.00   0.50    3.51    --  110.00 -19.00  60.00   58
  5  \w     94.00 123.00   0.50    3.51    --  110.00 -19.00 120.00   58
  6  \w     94.00 123.00   0.50    3.51    --  110.00 -19.00 150.00   58
  7  \w     97.00 171.00   0.50    3.51    --  110.00  19.00 150.00  148
  8  \w     97.00 123.00   0.50    3.51    --  110.00 -19.00  30.00   52
  9  \w    153.00 178.00   0.50    3.51    --  110.00  57.00 -60.00   50
 10  \w    108.00 177.00   0.50    3.51    --  110.00  57.00 -90.00  138
 11  \w     94.00 123.00   0.50    3.51    --  110.00 -19.00-120.00   58
 12  \w     94.00 123.00   0.50    3.51    --  110.00 -19.00-180.00   58
 13  \w     97.00 175.00   0.50    3.51    --  110.00  57.00-150.00  156
 14  \w     94.00 120.00   0.50    3.51    --  110.00 -19.00 -90.00   52
 15  \w    101.00 178.00   0.50    3.51    --  110.00  57.00-120.00  154
 16  \w     95.00 138.00   0.50    3.51    --  110.00  57.00 -60.00   86
 17  \w     38.00  84.00   0.50    3.51    --  110.00 -57.00 -30.00   92
 18  \w     53.00 106.00   0.50    3.51    --  110.00 -99.00 -60.00  106
 19  \w     40.00 110.00   0.50    3.51    --  110.00 -99.00   0.00  140
 20  \w     55.00 106.00   0.50    3.51    --  110.00 -99.00  90.00  102
 21  \w     64.00  94.00   0.50    3.51    --  110.00 -77.00  90.00   60
 22  \w     39.00 122.00   0.50    3.51    --  110.00-125.00  90.00  166
 23  \w     39.00  65.00   0.50    3.51    --  110.00 -57.00   0.00   52
 24  \w     38.00  84.00   0.50    3.51    --  110.00 -57.00  30.00   92
 25  \w     40.00  73.00   0.50    3.51    --  110.00 -57.00 120.00   66
 26  \w     38.00  82.00   0.50    3.51    --  110.00 -57.00  60.00   88
 27  \w     46.00 112.00   0.50    3.51    --  110.00-125.00 -60.00  132
 28  \w     53.00 108.00   0.50    3.51    --  110.00 -99.00-180.00  110
 29  \w     38.00  84.00   0.50    3.51    --  110.00 -57.00-180.00   92
 30  \w     40.00 102.00   0.50    3.51    --  110.00-125.00-120.00  124
 31  \w     40.00  66.00   0.50    3.51    --  110.00 -57.00 -90.00   52
 32  \w    -65.00  22.00   0.50    0.88    --  -49.37  57.00 150.00  174
 33  \w    -63.00  26.00   0.50    0.88    --  -49.37  38.00  30.00  178
 34  \w    -86.00   2.00   0.50    3.51    --  -70.00  57.00  60.00  176
 35  \w    -83.00   6.00   0.50    3.51    --  -70.00  38.00-150.00  178
 36  \w    -94.00  -3.00   0.50    3.51    --  -70.00  77.00 -90.00  182
 37  \w   -116.00 -78.00   0.50    0.88    --  -49.37 -77.00 -90.00   76
 38  \w   -116.00 -78.00   0.50    0.88    --  -49.37 -77.00  30.00   76
 39  \w   -116.00 -78.00   0.50    0.88    --  -49.37 -77.00  90.00   76
 40  \w   -142.00 -54.00   0.50    3.51    --  -70.00 -57.00 -90.00  176
 41  \w   -141.00 -75.00   0.50    3.51    --  -70.00-125.00-180.00  132
;
_diffrn_measurement_device 'four-circle diffractometer'
_diffrn_measurement_device_type 'XtaLAB Synergy, Dualflex, Pilatus 300K'
_diffrn_measurement_method '\w scans'
_diffrn_orient_matrix_type 'CrysAlisPro convention (1999,Acta A55,543-557)'
_diffrn_orient_matrix_UB_11 0.0204854000
_diffrn_orient_matrix_UB_12 0.0559369000
_diffrn_orient_matrix_UB_13 -0.0245658000
_diffrn_orient_matrix_UB_21 0.0499743000
_diffrn_orient_matrix_UB_22 0.0443621000
_diffrn_orient_matrix_UB_23 0.0235090000
_diffrn_orient_matrix_UB_31 0.0826061000
_diffrn_orient_matrix_UB_32 -0.0407921000
_diffrn_orient_matrix_UB_33 -0.0081394000
_diffrn_radiation_monochromator mirror
_diffrn_radiation_probe x-ray
_diffrn_radiation_type CuK\a
_diffrn_radiation_wavelength 1.54184
_diffrn_reflns_av_unetI/netI 0.0206
_diffrn_reflns_Laue_measured_fraction_full 0.999
_diffrn_reflns_Laue_measured_fraction_max 0.991
_diffrn_reflns_limit_h_max 19
_diffrn_reflns_limit_h_min -16
_diffrn_reflns_limit_k_max 23
_diffrn_reflns_limit_k_min -23
_diffrn_reflns_limit_l_max 55
_diffrn_reflns_limit_l_min -55
_diffrn_reflns_number 44246
_diffrn_reflns_point_group_measured_fraction_full 0.999
_diffrn_reflns_point_group_measured_fraction_max 0.985
_diffrn_reflns_theta_full 67.684
_diffrn_reflns_theta_max 80.143
_diffrn_reflns_theta_min 3.096
_diffrn_source 'micro-focus sealed X-ray tube'
_diffrn_source_type 'PhotonJet (Cu) X-ray Source'
_exptl_absorpt_coefficient_mu 1.230
_exptl_absorpt_correction_T_max 1.00000
_exptl_absorpt_correction_T_min 0.69134
_exptl_absorpt_correction_type multi-scan
_exptl_absorpt_process_details
;
CrysAlisPro 1.171.39.28d (Rigaku Oxford Diffraction, 2015)
Empirical absorption correction using spherical harmonics,
 implemented in SCALE3 ABSPACK scaling algorithm.
;
_exptl_crystal_colour 'clear colourless'
_exptl_crystal_colour_lustre clear
_exptl_crystal_colour_primary colourless
_exptl_crystal_density_diffrn 1.105
_exptl_crystal_description irregular
_exptl_crystal_F_000 4600
_exptl_crystal_size_max 0.254
_exptl_crystal_size_mid 0.155
_exptl_crystal_size_min 0.102
_refine_diff_density_max 0.688
_refine_diff_density_min -1.191
_refine_diff_density_rms 0.095
_refine_ls_abs_structure_details
;
 Flack x determined using 11498 quotients [(I+)-(I-)]/[(I+)+(I-)]
 (Parsons, Flack and Wagner, Acta Cryst. B69 (2013) 249-259).
;
_refine_ls_abs_structure_Flack -0.024(7)
_refine_ls_extinction_method none
_refine_ls_goodness_of_fit_ref 1.024
_refine_ls_hydrogen_treatment constr
_refine_ls_matrix_type full
_refine_ls_number_parameters 1461
_refine_ls_number_reflns 44246
_refine_ls_number_restraints 315
_refine_ls_restrained_S_all 1.034
_refine_ls_R_factor_all 0.0679
_refine_ls_R_factor_gt 0.0653
_refine_ls_shift/su_max 0.002
_refine_ls_shift/su_mean 0.000
_refine_ls_structure_factor_coef Fsqd
_refine_ls_weighting_details 'w=1/[\s^2^(Fo^2^)+(0.1373P)^2^+8.8337P] where P=(Fo^2^+2Fc^2^)/3'
_refine_ls_weighting_scheme calc
_refine_ls_wR_factor_gt 0.1875
_refine_ls_wR_factor_ref 0.1912
_reflns_Friedel_coverage 0.840
_reflns_Friedel_fraction_full 0.999
_reflns_Friedel_fraction_max 0.978
_reflns_number_gt 42127
_reflns_number_total 44246
_reflns_threshold_expression 'I > 2\s(I)'
_twin_special_details
;
Component 2 rotated by 175.8636\% 
 around [1.00 0.00 -0.00] (reciprocal) or [1.00 -0.00 -0.00] (direct)
;
_cod_data_source_file CCDC-1914856.cif
_cod_data_source_block d160815_44_38_twin1_hklf4
_cod_depositor_comments 'Adding full bibliography for 4134283--4134298.cif.'
_cod_database_code 4134292
_shelx_shelxl_version_number 2016/6
_chemical_oxdiff_formula C133H178Br2O13
_shelx_space_group_comment
;
The symmetry employed for this shelxl refinement is uniquely defined
by the following loop, which should always be used as a source of
symmetry information in preference to the above space-group names.
They are only intended as comments.
;
_shelx_estimated_absorpt_t_max 0.885
_shelx_estimated_absorpt_t_min 0.745
_olex2_refinement_description
;
1. Twinned data refinement
 Scales: 0.9449(9)
 0.0551(9)
2. Fixed Uiso
 At 1.2 times of:
  All C(H) groups, All C(H,H) groups, All C(H,H,H,H) groups
 At 1.5 times of:
  All C(H,H,H) groups, All O(H) groups
3. Restrained distances
 C5-C4 = C5-C4A = C4-C3 = C4A-C3A = C3-C2 = C3A-C2A = C2-C1 = C6-C5
 1.51 with sigma of 0.01
 C3C-C2C \\sim C3D-C2D
 with sigma of 0.02
 C2C-C1C \\sim C2D-C1C
 with sigma of 0.02
 C5C-C2C \\sim C4D-C2D
 with sigma of 0.02
 C5D-C3D \\sim C4C-C3C
 with sigma of 0.02
 Br2C-C3D \\sim Br2C-C3C
 with sigma of 0.02
 Br1C-C2D \\sim Br1C-C2C
 with sigma of 0.02
 C9-C10 \\sim C9-C8 \\sim C9-C8A \\sim C8-C7 \\sim C8A-C7A
 with sigma of 0.02
 C7-C9 \\sim C7A-C9 \\sim C8-C10 \\sim C8A-C10
 with sigma of 0.02
 C6-C5 \\sim C5-C4 \\sim C5-C4A \\sim C4-C3 \\sim C4A-C3A \\sim C3-C2 \\sim
C3A-C2A \\sim C2-C1 \\sim C2A-C1A
 with sigma of 0.02
 C1-C3 \\sim C1A-C3A \\sim C2-C4 \\sim C2A-C4A \\sim C3-C5 \\sim C3A-C5
 with sigma of 0.02
4. Uiso/Uaniso restraints and constraints
Uanis(C1) \\sim Ueq, Uanis(C2A) \\sim Ueq, Uanis(C2) \\sim Ueq, Uanis(C3) \\sim
Ueq, Uanis(C3A) \\sim Ueq, Uanis(C4A) \\sim Ueq, Uanis(C5) \\sim Ueq, Uanis(C4)
\\sim Ueq, Uanis(C1A) \\sim Ueq: with sigma of 0.005 and sigma for terminal
atoms of 0.01
Uanis(C7) = Uanis(C7A)
Uanis(C1) = Uanis(C1A)
5. Rigid body (RIGU) restrains
 Br1C, Br2C, C1C, O00O, C2C, C3C, C4C, C5C, C2D, C3D, C4D, C5D
 with sigma for 1-2 distances of 0.004 and sigma for 1-3 distances of 0.004
 C7, C8, C9, C7A, C8A, C10, C11
 with sigma for 1-2 distances of 0.004 and sigma for 1-3 distances of 0.004
 C1, C2, C3, C4, C5, C6, C4A, C3A, C2A, C1A
 with sigma for 1-2 distances of 0.004 and sigma for 1-3 distances of 0.004
6. Others
 Sof(H1CC)=Sof(H1CD)=Sof(C2D)=Sof(C3D)=Sof(H3D)=Sof(C4D)=Sof(H4DA)=Sof(H4DB)=
 Sof(H4DC)=Sof(C5D)=Sof(H5DA)=Sof(H5DB)=Sof(H5DC)=1-FVAR(1)
 Sof(H1CA)=Sof(H1CB)=Sof(C2C)=Sof(C3C)=Sof(H3C)=Sof(C4C)=Sof(H4CA)=Sof(H4CB)=
 Sof(H4CC)=Sof(C5C)=Sof(H5CA)=Sof(H5CB)=Sof(H5CC)=FVAR(1)
 Sof(H5BC)=Sof(H5BD)=Sof(H9BC)=Sof(H9BD)=Sof(C4A)=Sof(H4AA)=Sof(H4AB)=Sof(C3A)=
 Sof(H3AA)=Sof(H3AB)=Sof(C2A)=Sof(H2AA)=Sof(H2AB)=Sof(C7A)=Sof(H7AA)=Sof(H7AB)=
 Sof(H7AC)=Sof(C8A)=Sof(H8AA)=Sof(H8AB)=Sof(C1A)=Sof(H1AA)=Sof(H1AB)=Sof(H1AC)=
 1-FVAR(2)
 Sof(C1)=Sof(H1A)=Sof(H1B)=Sof(H1C)=Sof(C2)=Sof(H2A)=Sof(H2B)=Sof(C3)=Sof(H3A)=
 Sof(H3B)=Sof(C4)=Sof(H4A)=Sof(H4B)=Sof(H5AA)=Sof(H5AB)=Sof(C7)=Sof(H7A)=
 Sof(H7B)=Sof(H7C)=Sof(C8)=Sof(H8A)=Sof(H8B)=Sof(H9AA)=Sof(H9AB)=FVAR(2)
7.a Ternary CH refined with riding coordinates:
 C38(H38), C55(H55), C56(H56), C57(H57), C3C(H3C), C3D(H3D)
7.b Secondary CH2 refined with riding coordinates:
 C2(H2A,H2B), C3(H3A,H3B), C4(H4A,H4B), C5(H5AA,H5AB), C5(H5BC,H5BD), C6(H6A,
 H6B), C8(H8A,H8B), C9(H9AA,H9AB), C9(H9BC,H9BD), C10(H10A,H10B), C11(H11A,
 H11B), C12(H12A,H12B), C14(H14A,H14B), C15(H15A,H15B), C16(H16A,H16B),
 C17(H17A,H17B), C18(H18A,H18B), C20(H20A,H20B), C21(H21A,H21B), C22(H22A,H22B),
  C23(H23A,H23B), C24(H24A,H24B), C45(H45A,H45B), C51(H51A,H51B), C62(H62A,
 H62B), C75(H75A,H75B), C1C(H1CA,H1CB), C1C(H1CC,H1CD), C4A(H4AA,H4AB),
 C3A(H3AA,H3AB), C2A(H2AA,H2AB), C8A(H8AA,H8AB)
7.c Aromatic/amide H refined with riding coordinates:
 C25(H25), C30(H30), C37(H37), C48(H48)
7.d Idealised Me refined as rotating group:
 C1(H1A,H1B,H1C), C7(H7A,H7B,H7C), C13(H13A,H13B,H13C), C19(H19A,H19B,H19C),
 C92(H92A,H92B,H92C), C95(H95A,H95B,H95C), C97(H97A,H97B,H97C), C99(H99A,H99B,
 H99C), C100(H10C,H10D,H10E), C101(H10F,H10G,H10H), C103(H10I,H10J,H10K),
 C104(H10L,H10M,H10N), C105(H10O,H10P,H10Q), C106(H10R,H10S,H10T), C107(H10U,
 H10V,H10W), C108(H10X,H10Y,H), C109(H10Z,HA,HB), C110(H11C,H11D,H11E),
 C111(H11F,H11G,H11H), C112(H11I,H11J,H11K), C113(H11L,H11M,H11N), C114(H11O,
 H11P,H11Q), C115(H11R,H11S,H11T), C116(H11U,H11V,H11W), C117(H11X,H11Y,HC),
 C118(H11Z,HD,HE), C119(H11,HF,HG), C120(H12C,H12D,H12E), C121(H12F,H12G,H12H),
 C122(H12I,H12J,H12K), C123(H12L,H12M,H12N), C124(H12O,H12P,H12Q), C125(H12R,
 H12S,H12T), C126(H12U,H12V,H12W), C127(H12X,H12Y,HH), C128(H12Z,HI,HJ),
 C4C(H4CA,H4CB,H4CC), C5C(H5CA,H5CB,H5CC), C4D(H4DA,H4DB,H4DC), C5D(H5DA,H5DB,
 H5DC), C7A(H7AA,H7AB,H7AC), C1A(H1AA,H1AB,H1AC)
7.e Idealised tetrahedral OH refined as rotating group:
 O1(H1), O2(H2), O3(H3), O4(H4), O00O(H00O)
;
_olex2_date_sample_data_collection 2018-02-02
_olex2_date_sample_submission 2018-02-02
_olex2_submission_original_sample_id d160815_44_38
_olex2_submission_special_instructions 'No special instructions were received'
_oxdiff_exptl_absorpt_empirical_details
;
Empirical correction (ABSPACK) includes:
- Absorption correction using spherical harmonics
- Frame scaling
;
_oxdiff_exptl_absorpt_empirical_full_max 2.350
_oxdiff_exptl_absorpt_empirical_full_min 0.436
_oxdiff_twin_integration_method simultaneous
_oxdiff_twin_items 2

loop_
_space_group_symop_operation_xyz
'x, y, z'
'-x+1/2, -y, z+1/2'
'-x, y+1/2, -z+1/2'
'x+1/2, -y+1/2, -z'

loop_
_atom_site_label
_atom_site_type_symbol
_atom_site_fract_x
_atom_site_fract_y
_atom_site_fract_z
_atom_site_U_iso_or_equiv
_atom_site_adp_type
_atom_site_occupancy
_atom_site_site_symmetry_order
_atom_site_calc_flag
_atom_site_refinement_flags_posn
_atom_site_refinement_flags_adp
_atom_site_refinement_flags_occupancy
_atom_site_disorder_assembly
_atom_site_disorder_group
O1 O 0.1612(3) 0.5497(2) 0.54406(10) 0.0419(9) Uani 1 1 d . . . . .
H1 H 0.184568 0.549890 0.561228 0.063 Uiso 1 1 calc GR . . . .
O2 O 0.1940(3) 0.3551(3) 0.56219(10) 0.0476(10) Uani 1 1 d . . . . .
H2 H 0.209639 0.372181 0.545463 0.071 Uiso 1 1 calc GR . . . .
O3 O 0.3242(3) 0.3958(2) 0.52334(11) 0.0498(11) Uani 1 1 d . . . . .
H3 H 0.343229 0.437166 0.520501 0.075 Uiso 1 1 calc GR . . . .
O4 O 0.3255(2) 0.5439(2) 0.52304(11) 0.0461(9) Uani 1 1 d . . . . .
H4 H 0.279587 0.563235 0.528601 0.069 Uiso 1 1 calc GR . . . .
O5 O 0.56892(19) 0.67658(15) 0.66619(7) 0.0208(6) Uani 1 1 d . . . . .
O6 O 0.67024(19) 0.59007(15) 0.65182(6) 0.0205(6) Uani 1 1 d . . . . .
O7 O 0.6676(2) 0.33531(15) 0.65266(7) 0.0225(6) Uani 1 1 d . . . . .
O8 O 0.5643(2) 0.25112(15) 0.66784(7) 0.0251(6) Uani 1 1 d . . . . .
O9 O 0.2849(2) 0.25320(16) 0.71110(8) 0.0284(7) Uani 1 1 d . . . . .
O10 O 0.1872(2) 0.34074(16) 0.72721(8) 0.0287(7) Uani 1 1 d . . . . .
O11 O 0.18977(19) 0.59528(15) 0.72651(7) 0.0227(6) Uani 1 1 d . . . . .
O12 O 0.29039(19) 0.68064(15) 0.71001(7) 0.0223(6) Uani 1 1 d . . . . .
C1 C 0.1663(10) 0.2764(10) 0.9075(3) 0.062(4) Uani 0.566(12) 1 d D U P A 1
H1A H 0.133223 0.320738 0.906499 0.093 Uiso 0.566(12) 1 calc GR . P A 1
H1B H 0.197002 0.274163 0.926906 0.093 Uiso 0.566(12) 1 calc GR . P A 1
H1C H 0.127480 0.235469 0.905885 0.093 Uiso 0.566(12) 1 calc GR . P A 1
C2 C 0.2305(8) 0.2744(10) 0.8816(2) 0.054(3) Uani 0.566(12) 1 d D U P A 1
H2A H 0.277960 0.307718 0.886155 0.065 Uiso 0.566(12) 1 calc R . P A 1
H2B H 0.254937 0.225768 0.880139 0.065 Uiso 0.566(12) 1 calc R . P A 1
C3 C 0.1924(8) 0.2940(7) 0.8516(2) 0.060(3) Uani 0.566(12) 1 d D U P A 1
H3A H 0.171733 0.343870 0.852701 0.072 Uiso 0.566(12) 1 calc R . P A 1
H3B H 0.142053 0.263088 0.847884 0.072 Uiso 0.566(12) 1 calc R . P A 1
C4 C 0.2525(6) 0.2875(5) 0.8249(2) 0.039(2) Uani 0.566(12) 1 d D U P A 1
H4A H 0.282642 0.241134 0.826569 0.047 Uiso 0.566(12) 1 calc R . P A 1
H4B H 0.217412 0.285655 0.806183 0.047 Uiso 0.566(12) 1 calc R . P A 1
C5 C 0.3158(5) 0.3419(3) 0.82098(13) 0.0570(17) Uani 1 1 d D U . . .
H5AA H 0.348478 0.346448 0.840139 0.068 Uiso 0.566(12) 1 calc R . P A 1
H5AB H 0.286002 0.387862 0.817511 0.068 Uiso 0.566(12) 1 calc R . P A 1
H5BC H 0.297107 0.392085 0.818491 0.068 Uiso 0.434(12) 1 calc R . P A 2
H5BD H 0.265585 0.312500 0.815324 0.068 Uiso 0.434(12) 1 calc R . P A 2
C6 C 0.3777(4) 0.3305(3) 0.79574(10) 0.0369(12) Uani 1 1 d D U . . .
H6A H 0.406515 0.283988 0.798902 0.044 Uiso 1 1 calc R . . . .
H6B H 0.422161 0.368058 0.796815 0.044 Uiso 1 1 calc R . . . .
C7 C 0.1687(16) 0.5098(13) 0.9007(7) 0.084(7) Uani 0.566(12) 1 d D U P A 1
H7A H 0.112229 0.516620 0.891391 0.126 Uiso 0.566(12) 1 calc GR . P A 1
H7B H 0.179877 0.548570 0.915060 0.126 Uiso 0.566(12) 1 calc GR . P A 1
H7C H 0.169918 0.463994 0.911409 0.126 Uiso 0.566(12) 1 calc GR . P A 1
C8 C 0.2367(9) 0.5101(8) 0.8762(4) 0.048(3) Uani 0.566(12) 1 d D U P A 1
H8A H 0.209034 0.504864 0.856109 0.057 Uiso 0.566(12) 1 calc R . P A 1
H8B H 0.275400 0.468783 0.879189 0.057 Uiso 0.566(12) 1 calc R . P A 1
C9 C 0.2895(4) 0.5792(3) 0.87670(11) 0.0422(12) Uani 1 1 d D U . . .
H9AA H 0.250441 0.620624 0.874912 0.051 Uiso 0.566(12) 1 calc R . P A 1
H9AB H 0.319862 0.582991 0.896359 0.051 Uiso 0.566(12) 1 calc R . P A 1
H9BC H 0.319474 0.561825 0.895071 0.051 Uiso 0.434(12) 1 calc R . P A 2
H9BD H 0.271450 0.628906 0.880844 0.051 Uiso 0.434(12) 1 calc R . P A 2
C10 C 0.3544(4) 0.5813(3) 0.85098(11) 0.0361(11) Uani 1 1 d D U . . .
H10A H 0.385646 0.535315 0.850504 0.043 Uiso 1 1 calc R . . . .
H10B H 0.396723 0.619375 0.855264 0.043 Uiso 1 1 calc R . . . .
C11 C 0.3151(3) 0.5947(3) 0.81975(10) 0.0299(9) Uani 1 1 d . U . . .
H11A H 0.276359 0.554611 0.814634 0.036 Uiso 1 1 calc R . . . .
H11B H 0.280278 0.638805 0.820536 0.036 Uiso 1 1 calc R . . . .
C12 C 0.3822(3) 0.6021(2) 0.79491(9) 0.0236(8) Uani 1 1 d . . . . .
H12A H 0.422958 0.561784 0.796298 0.028 Uiso 1 1 calc R . . . .
H12B H 0.414811 0.646818 0.798155 0.028 Uiso 1 1 calc R . . . .
C13 C 1.0583(4) 0.5225(5) 0.79786(17) 0.063(2) Uani 1 1 d . . . . .
H13A H 1.063168 0.481913 0.783939 0.095 Uiso 1 1 calc GR . . . .
H13B H 1.084878 0.510260 0.817326 0.095 Uiso 1 1 calc GR . . . .
H13C H 1.087409 0.564009 0.789113 0.095 Uiso 1 1 calc GR . . . .
C14 C 0.9636(4) 0.5401(4) 0.80288(12) 0.0434(12) Uani 1 1 d . . . . .
H14A H 0.934740 0.498319 0.812034 0.052 Uiso 1 1 calc R . . . .
H14B H 0.959031 0.580345 0.817370 0.052 Uiso 1 1 calc R . . . .
C15 C 0.9180(3) 0.5601(3) 0.77351(12) 0.0369(11) Uani 1 1 d . . . . .
H15A H 0.946371 0.602584 0.764720 0.044 Uiso 1 1 calc R . . . .
H15B H 0.924626 0.520401 0.758868 0.044 Uiso 1 1 calc R . . . .
C16 C 0.8230(3) 0.5761(3) 0.77717(11) 0.0299(9) Uani 1 1 d . . . . .
H16A H 0.816052 0.619375 0.789816 0.036 Uiso 1 1 calc R . . . .
H16B H 0.795185 0.535850 0.787879 0.036 Uiso 1 1 calc R . . . .
C17 C 0.7788(3) 0.5877(3) 0.74677(10) 0.0267(9) Uani 1 1 d . . . . .
H17A H 0.789937 0.545528 0.733790 0.032 Uiso 1 1 calc R . . . .
H17B H 0.805364 0.629463 0.736748 0.032 Uiso 1 1 calc R . . . .
C18 C 0.6822(3) 0.5997(2) 0.74825(9) 0.0216(8) Uani 1 1 d . . . . .
H18A H 0.670411 0.645735 0.758455 0.026 Uiso 1 1 calc R . . . .
H18B H 0.655494 0.561273 0.760437 0.026 Uiso 1 1 calc R . . . .
C19 C 1.0438(5) 0.2653(5) 0.7800(2) 0.065(2) Uani 1 1 d . . . . .
H19A H 1.062803 0.215648 0.777963 0.098 Uiso 1 1 calc GR . . . .
H19B H 1.060229 0.283419 0.800050 0.098 Uiso 1 1 calc GR . . . .
H19C H 1.070890 0.294436 0.764233 0.098 Uiso 1 1 calc GR . . . .
C20 C 0.9478(4) 0.2689(3) 0.77663(16) 0.0456(13) Uani 1 1 d . . . . .
H20A H 0.921510 0.235386 0.791305 0.055 Uiso 1 1 calc R . . . .
H20B H 0.932354 0.252423 0.755987 0.055 Uiso 1 1 calc R . . . .
C21 C 0.9099(4) 0.3423(3) 0.78157(12) 0.0376(11) Uani 1 1 d . . . . .
H21A H 0.932218 0.374700 0.765688 0.045 Uiso 1 1 calc R . . . .
H21B H 0.929888 0.360556 0.801427 0.045 Uiso 1 1 calc R . . . .
C22 C 0.8122(3) 0.3450(3) 0.78096(11) 0.0317(10) Uani 1 1 d . . . . .
H22A H 0.789503 0.307757 0.794743 0.038 Uiso 1 1 calc R . . . .
H22B H 0.793148 0.391886 0.788806 0.038 Uiso 1 1 calc R . . . .
C23 C 0.7741(3) 0.3338(3) 0.74941(11) 0.0311(10) Uani 1 1 d . . . . .
H23A H 0.792364 0.373549 0.736086 0.037 Uiso 1 1 calc R . . . .
H23B H 0.797235 0.288988 0.740762 0.037 Uiso 1 1 calc R . . . .
C24 C 0.6765(3) 0.3299(2) 0.74952(10) 0.0244(8) Uani 1 1 d . . . . .
H24A H 0.653404 0.371749 0.760553 0.029 Uiso 1 1 calc R . . . .
H24B H 0.658274 0.286418 0.760507 0.029 Uiso 1 1 calc R . . . .
C25 C 0.6444(2) 0.4642(2) 0.71478(8) 0.0187(7) Uani 1 1 d . . . . .
H25 H 0.635959 0.464651 0.736133 0.022 Uiso 1 1 calc R . . . .
C26 C 0.5487(3) 0.6215(2) 0.71563(9) 0.0187(7) Uani 1 1 d . . . . .
C27 C 0.2999(3) 0.5328(2) 0.75440(9) 0.0200(7) Uani 1 1 d . . . . .
C28 C 0.5154(3) 0.6557(2) 0.68997(9) 0.0186(7) Uani 1 1 d . . . . .
C29 C 0.6620(2) 0.5275(2) 0.66825(8) 0.0188(7) Uani 1 1 d . . . . .
C30 C 0.4917(3) 0.6057(2) 0.73906(9) 0.0189(7) Uani 1 1 d . . . . .
H30 H 0.512855 0.582034 0.756576 0.023 Uiso 1 1 calc R . . . .
C31 C 0.6495(3) 0.3985(2) 0.70025(9) 0.0195(7) Uani 1 1 d . . . . .
C32 C 0.6509(2) 0.5293(2) 0.69973(8) 0.0183(7) Uani 1 1 d . . . . .
C33 C 0.3501(3) 0.7802(2) 0.61211(10) 0.0241(8) Uani 1 1 d . . . . .
C34 C 0.1881(3) 0.7705(2) 0.59658(10) 0.0244(8) Uani 1 1 d . . . . .
C35 C 0.2697(3) 0.7752(2) 0.60294(10) 0.0259(9) Uani 1 1 d . . . . .
C36 C 0.2267(3) 0.4038(2) 0.73610(10) 0.0242(8) Uani 1 1 d . . . . .
C37 C 0.4873(3) 0.3255(2) 0.73987(9) 0.0234(8) Uani 1 1 d . . . . .
H37 H 0.509053 0.349164 0.757329 0.028 Uiso 1 1 calc R . . . .
C38 C 0.3423(3) 0.6034(2) 0.76294(9) 0.0208(8) Uani 1 1 d . . . . .
H38 H 0.296385 0.640543 0.763093 0.025 Uiso 1 1 calc R . . . .
C39 C 0.6610(3) 0.5169(2) 0.54549(9) 0.0222(8) Uani 1 1 d . . . . .
C40 C 0.4048(3) 0.6233(2) 0.73788(9) 0.0199(7) Uani 1 1 d . . . . .
C41 C 0.2283(3) 0.5320(2) 0.73562(9) 0.0212(7) Uani 1 1 d . . . . .
C42 C 0.4008(3) 0.3097(2) 0.73878(10) 0.0241(8) Uani 1 1 d . . . . .
C43 C 0.6324(3) 0.5734(2) 0.53096(9) 0.0246(8) Uani 1 1 d . . . . .
C44 C 0.4296(3) 0.6746(2) 0.68783(9) 0.0204(8) Uani 1 1 d . . . . .
C45 C 0.5891(3) 0.3017(2) 0.64561(10) 0.0244(8) Uani 1 1 d . . . . .
H45A H 0.594361 0.277381 0.625747 0.029 Uiso 1 1 calc R . . . .
H45B H 0.543794 0.338414 0.643759 0.029 Uiso 1 1 calc R . . . .
C46 C 0.6918(2) 0.4622(2) 0.56040(9) 0.0199(7) Uani 1 1 d . . . . .
C47 C 0.3740(3) 0.6574(2) 0.71195(9) 0.0199(7) Uani 1 1 d . . . . .
C48 C 0.3342(3) 0.4670(2) 0.76330(9) 0.0211(7) Uani 1 1 d . . . . .
H48 H 0.384165 0.466876 0.775597 0.025 Uiso 1 1 calc R . . . .
C49 C 0.2986(3) 0.4020(2) 0.75503(9) 0.0238(8) Uani 1 1 d . . . . .
C50 C 0.4188(3) 0.8254(2) 0.59656(10) 0.0261(8) Uani 1 1 d . . . . .
C51 C 0.5919(3) 0.6242(2) 0.64458(9) 0.0221(8) Uani 1 1 d . . . . .
H51A H 0.596889 0.646851 0.624369 0.026 Uiso 1 1 calc R . . . .
H51B H 0.545884 0.587868 0.643441 0.026 Uiso 1 1 calc R . . . .
C52 C 0.1216(3) 0.8207(2) 0.61097(10) 0.0255(8) Uani 1 1 d . . . . .
C53 C 0.5114(3) 0.2740(2) 0.69116(10) 0.0236(8) Uani 1 1 d . . . . .
C54 C 0.5443(3) 0.3084(2) 0.71649(9) 0.0217(8) Uani 1 1 d . . . . .
C55 C 0.3387(3) 0.3311(2) 0.76380(10) 0.0271(9) Uani 1 1 d . . . . .
H55 H 0.291588 0.294977 0.763754 0.033 Uiso 1 1 calc R . . . .
C56 C 0.6422(3) 0.6004(2) 0.71626(9) 0.0192(7) Uani 1 1 d . . . . .
H56 H 0.674222 0.636769 0.704097 0.023 Uiso 1 1 calc R . . . .
C57 C 0.6391(3) 0.3285(2) 0.71740(9) 0.0228(8) Uani 1 1 d . . . . .
H57 H 0.670989 0.291189 0.705775 0.027 Uiso 1 1 calc R . . . .
C58 C -0.0184(3) 0.3336(3) 0.63584(11) 0.0312(9) Uani 1 1 d . . . . .
C59 C 0.3866(3) 0.2808(3) 0.52774(12) 0.0315(10) Uani 1 1 d . . . . .
C60 C 0.4113(3) 0.1699(2) 0.56387(11) 0.0276(9) Uani 1 1 d . . . . .
C61 C 0.6903(3) 0.6364(3) 0.52259(10) 0.0284(9) Uani 1 1 d . . . . .
C62 C 0.2278(3) 0.6292(2) 0.70117(10) 0.0242(8) Uani 1 1 d . . . . .
H62A H 0.182702 0.653057 0.689077 0.029 Uiso 1 1 calc R . . . .
H62B H 0.255250 0.592706 0.688147 0.029 Uiso 1 1 calc R . . . .
C63 C 0.0027(3) 0.4575(3) 0.66276(10) 0.0299(9) Uani 1 1 d . . . . .
C64 C 0.6678(2) 0.4624(2) 0.65248(9) 0.0188(7) Uani 1 1 d . . . . .
C65 C 0.7322(3) 0.3970(2) 0.54497(10) 0.0240(8) Uani 1 1 d . . . . .
C66 C 0.3987(3) 0.7117(2) 0.66155(10) 0.0220(8) Uani 1 1 d . . . . .
C67 C 0.3789(3) 0.3453(2) 0.50869(12) 0.0301(9) Uani 1 1 d . . . . .
C68 C 0.6610(3) 0.3988(2) 0.66875(9) 0.0191(7) Uani 1 1 d . . . . .
C69 C 0.3750(3) 0.7420(2) 0.63918(10) 0.0230(8) Uani 1 1 d . . . . .
C70 C -0.0077(3) 0.3958(3) 0.64969(11) 0.0324(10) Uani 1 1 d . . . . .
C71 C 0.6870(3) 0.4627(2) 0.59303(9) 0.0209(7) Uani 1 1 d . . . . .
C72 C 0.5430(3) 0.5776(3) 0.52288(10) 0.0275(9) Uani 1 1 d . . . . .
C73 C 0.3918(3) 0.2191(2) 0.66336(11) 0.0274(9) Uani 1 1 d . . . . .
C74 C 0.4245(3) 0.2559(2) 0.68904(10) 0.0244(8) Uani 1 1 d . . . . .
C75 C 0.2246(3) 0.3053(2) 0.70216(11) 0.0295(9) Uani 1 1 d . . . . .
H75A H 0.178841 0.282189 0.690096 0.035 Uiso 1 1 calc R . . . .
H75B H 0.253240 0.340901 0.689010 0.035 Uiso 1 1 calc R . . . .
C76 C 0.1314(3) 0.6676(2) 0.56094(10) 0.0276(9) Uani 1 1 d . . . . .
C77 C 0.4827(3) 0.1166(2) 0.55524(11) 0.0289(9) Uani 1 1 d . . . . .
C78 C 0.3310(3) 0.1525(2) 0.61539(11) 0.0288(9) Uani 1 1 d . . . . .
C79 C 0.6789(2) 0.4620(2) 0.62034(9) 0.0204(7) Uani 1 1 d . . . . .
C80 C 0.0662(3) 0.4629(3) 0.68634(10) 0.0268(8) Uani 1 1 d . . . . .
C81 C 0.1003(3) 0.6069(3) 0.54232(11) 0.0304(9) Uani 1 1 d . . . . .
C82 C 0.3957(3) 0.2292(2) 0.54368(11) 0.0293(9) Uani 1 1 d . . . . .
C83 C 0.4689(3) 0.5835(3) 0.51658(11) 0.0294(9) Uani 1 1 d . . . . .
C84 C 0.1577(3) 0.7150(2) 0.57675(10) 0.0265(9) Uani 1 1 d . . . . .
C85 C 0.3697(3) 0.2747(2) 0.71317(10) 0.0246(8) Uani 1 1 d . . . . .
C86 C 0.1907(3) 0.4677(2) 0.72617(9) 0.0228(8) Uani 1 1 d . . . . .
C87 C 0.3667(3) 0.1622(2) 0.58909(11) 0.0303(9) Uani 1 1 d . . . . .
C88 C 0.0716(3) 0.3130(3) 0.58617(12) 0.0328(10) Uani 1 1 d . . . . .
C89 C 0.0309(3) 0.3206(3) 0.60897(12) 0.0331(10) Uani 1 1 d . . . . .
C90 C 0.1211(3) 0.4669(2) 0.70521(10) 0.0254(8) Uani 1 1 d . . . . .
C91 C 0.1207(4) 0.3123(3) 0.55783(11) 0.0349(10) Uani 1 1 d . . . . .
C92 C 0.1662(4) 0.8769(3) 0.63061(13) 0.0363(11) Uani 1 1 d . . . . .
H92A H 0.201154 0.853123 0.646057 0.054 Uiso 1 1 calc GR . . . .
H92B H 0.122943 0.906802 0.640538 0.054 Uiso 1 1 calc GR . . . .
H92C H 0.202891 0.906767 0.617801 0.054 Uiso 1 1 calc GR . . . .
C93 C 0.3652(3) 0.1886(2) 0.64123(11) 0.0296(9) Uani 1 1 d . . . . .
C94 C 0.3779(3) 0.5953(3) 0.50821(12) 0.0332(10) Uani 1 1 d . . . . .
C95 C 0.7236(3) 0.4028(3) 0.51062(11) 0.0341(10) Uani 1 1 d . . . . .
H95A H 0.662822 0.405941 0.505178 0.051 Uiso 1 1 calc GR . . . .
H95B H 0.748872 0.360520 0.501072 0.051 Uiso 1 1 calc GR . . . .
H95C H 0.753472 0.445653 0.503527 0.051 Uiso 1 1 calc GR . . . .
C96 C 0.2526(3) 0.1036(2) 0.62094(12) 0.0327(10) Uani 1 1 d . . . . .
C97 C 0.7828(3) 0.6214(3) 0.53131(14) 0.0375(11) Uani 1 1 d . . . . .
H97A H 0.785910 0.610080 0.552995 0.056 Uiso 1 1 calc GR . . . .
H97B H 0.817865 0.663648 0.527069 0.056 Uiso 1 1 calc GR . . . .
H97C H 0.804284 0.580884 0.519489 0.056 Uiso 1 1 calc GR . . . .
C98 C -0.0493(3) 0.5247(3) 0.65495(10) 0.0310(10) Uani 1 1 d . . . . .
C99 C 0.4939(4) 0.7769(3) 0.58746(14) 0.0388(11) Uani 1 1 d . . . . .
H99A H 0.519644 0.756164 0.605729 0.058 Uiso 1 1 calc GR . . . .
H99B H 0.536999 0.805053 0.576589 0.058 Uiso 1 1 calc GR . . . .
H99C H 0.472938 0.738587 0.574273 0.058 Uiso 1 1 calc GR . . . .
C100 C 0.0697(4) 0.8580(3) 0.58609(12) 0.0359(11) Uani 1 1 d . . . . .
H10C H 0.108513 0.884490 0.572735 0.054 Uiso 1 1 calc GR . . . .
H10D H 0.028814 0.891103 0.595408 0.054 Uiso 1 1 calc GR . . . .
H10E H 0.038464 0.822216 0.574209 0.054 Uiso 1 1 calc GR . . . .
C101 C 0.5664(4) 0.1582(3) 0.55133(12) 0.0359(10) Uani 1 1 d . . . . .
H10F H 0.557772 0.196938 0.536690 0.054 Uiso 1 1 calc GR . . . .
H10G H 0.611218 0.126035 0.543877 0.054 Uiso 1 1 calc GR . . . .
H10H H 0.583853 0.178323 0.570911 0.054 Uiso 1 1 calc GR . . . .
C102 C -0.0826(3) 0.2774(3) 0.64679(13) 0.0351(10) Uani 1 1 d . . . . .
C103 C 0.2788(4) 0.0490(3) 0.64530(13) 0.0365(11) Uani 1 1 d . . . . .
H10I H 0.324683 0.018522 0.637399 0.055 Uiso 1 1 calc GR . . . .
H10J H 0.229189 0.019399 0.650611 0.055 Uiso 1 1 calc GR . . . .
H10K H 0.299068 0.074169 0.663415 0.055 Uiso 1 1 calc GR . . . .
C104 C 0.2269(4) 0.0655(3) 0.59165(13) 0.0389(11) Uani 1 1 d . . . . .
H10L H 0.216981 0.100868 0.575643 0.058 Uiso 1 1 calc GR . . . .
H10M H 0.174234 0.038175 0.595114 0.058 Uiso 1 1 calc GR . . . .
H10N H 0.272857 0.033054 0.585432 0.058 Uiso 1 1 calc GR . . . .
C105 C 0.4508(4) 0.8818(3) 0.61940(12) 0.0334(10) Uani 1 1 d . . . . .
H10O H 0.402998 0.912440 0.625500 0.050 Uiso 1 1 calc GR . . . .
H10P H 0.495555 0.910889 0.609893 0.050 Uiso 1 1 calc GR . . . .
H10Q H 0.474351 0.857772 0.637325 0.050 Uiso 1 1 calc GR . . . .
C106 C 0.6847(4) 0.6487(3) 0.48804(12) 0.0417(12) Uani 1 1 d . . . . .
H10R H 0.709574 0.607705 0.477386 0.063 Uiso 1 1 calc GR . . . .
H10S H 0.716398 0.692017 0.482675 0.063 Uiso 1 1 calc GR . . . .
H10T H 0.624538 0.654108 0.482112 0.063 Uiso 1 1 calc GR . . . .
C107 C -0.1049(4) 0.5099(4) 0.62714(12) 0.0416(12) Uani 1 1 d . . . . .
H10U H -0.068157 0.499604 0.609657 0.062 Uiso 1 1 calc GR . . . .
H10V H -0.140335 0.551868 0.622751 0.062 Uiso 1 1 calc GR . . . .
H10W H -0.142046 0.468785 0.631157 0.062 Uiso 1 1 calc GR . . . .
C108 C -0.1063(3) 0.5429(3) 0.68218(12) 0.0372(11) Uani 1 1 d . . . . .
H10X H -0.144348 0.502500 0.686535 0.056 Uiso 1 1 calc GR . . . .
H10Y H -0.140778 0.585175 0.677497 0.056 Uiso 1 1 calc GR . . . .
H H -0.070341 0.552509 0.699937 0.056 Uiso 1 1 calc GR . . . .
C109 C 0.3822(4) 0.8623(3) 0.56841(12) 0.0356(11) Uani 1 1 d . . . . .
H10Z H 0.365100 0.826205 0.553501 0.053 Uiso 1 1 calc GR . . . .
HA H 0.425998 0.893447 0.559517 0.053 Uiso 1 1 calc GR . . . .
HB H 0.332250 0.890873 0.574179 0.053 Uiso 1 1 calc GR . . . .
C110 C 0.6580(4) 0.7028(3) 0.53911(13) 0.0368(11) Uani 1 1 d . . . . .
H11C H 0.599720 0.713841 0.532324 0.055 Uiso 1 1 calc GR . . . .
H11D H 0.695799 0.743174 0.534580 0.055 Uiso 1 1 calc GR . . . .
H11E H 0.657800 0.693947 0.561033 0.055 Uiso 1 1 calc GR . . . .
C111 C 0.8274(3) 0.3951(3) 0.55353(11) 0.0310(9) Uani 1 1 d . . . . .
H11F H 0.856115 0.437412 0.545286 0.047 Uiso 1 1 calc GR . . . .
H11G H 0.853837 0.352020 0.545099 0.047 Uiso 1 1 calc GR . . . .
H11H H 0.833122 0.394751 0.575678 0.047 Uiso 1 1 calc GR . . . .
C112 C 0.4944(4) 0.0607(3) 0.58010(13) 0.0396(11) Uani 1 1 d . . . . .
H11I H 0.507968 0.084534 0.599307 0.059 Uiso 1 1 calc GR . . . .
H11J H 0.541327 0.028521 0.574565 0.059 Uiso 1 1 calc GR . . . .
H11K H 0.441364 0.033227 0.582382 0.059 Uiso 1 1 calc GR . . . .
C113 C 0.4668(4) 0.3805(3) 0.50605(15) 0.0398(12) Uani 1 1 d . . . . .
H11L H 0.462235 0.423489 0.493461 0.060 Uiso 1 1 calc GR . . . .
H11M H 0.507166 0.347087 0.496677 0.060 Uiso 1 1 calc GR . . . .
H11N H 0.487355 0.393643 0.526307 0.060 Uiso 1 1 calc GR . . . .
C114 C 0.4554(4) 0.0786(3) 0.52594(12) 0.0372(11) Uani 1 1 d . . . . .
H11O H 0.404471 0.049464 0.529914 0.056 Uiso 1 1 calc GR . . . .
H11P H 0.502132 0.047854 0.518881 0.056 Uiso 1 1 calc GR . . . .
H11Q H 0.442190 0.114165 0.510326 0.056 Uiso 1 1 calc GR . . . .
C115 C 0.6868(3) 0.3295(3) 0.55666(13) 0.0331(10) Uani 1 1 d . . . . .
H11R H 0.693534 0.326315 0.578735 0.050 Uiso 1 1 calc GR . . . .
H11S H 0.712295 0.287267 0.547124 0.050 Uiso 1 1 calc GR . . . .
H11T H 0.625790 0.331901 0.551577 0.050 Uiso 1 1 calc GR . . . .
C116 C 0.0909(4) 0.6284(3) 0.50907(12) 0.0435(13) Uani 1 1 d . . . . .
H11U H 0.146906 0.642666 0.501033 0.065 Uiso 1 1 calc GR . . . .
H11V H 0.050905 0.668552 0.507466 0.065 Uiso 1 1 calc GR . . . .
H11W H 0.068923 0.587889 0.497369 0.065 Uiso 1 1 calc GR . . . .
C117 C 0.0630(4) 0.7749(3) 0.63111(12) 0.0383(11) Uani 1 1 d . . . . .
H11X H 0.037967 0.736413 0.618963 0.057 Uiso 1 1 calc GR . . . .
H11Y H 0.017146 0.804788 0.639443 0.057 Uiso 1 1 calc GR . . . .
HC H 0.096567 0.754439 0.647762 0.057 Uiso 1 1 calc GR . . . .
C118 C -0.1524(4) 0.2691(3) 0.62211(14) 0.0414(12) Uani 1 1 d . . . . .
H11Z H -0.179659 0.315368 0.618423 0.062 Uiso 1 1 calc GR . . . .
HD H -0.195558 0.234718 0.628975 0.062 Uiso 1 1 calc GR . . . .
HE H -0.126051 0.251852 0.603289 0.062 Uiso 1 1 calc GR . . . .
C119 C 0.3679(4) 0.5870(5) 0.47424(14) 0.0577(18) Uani 1 1 d . . . . .
H11 H 0.378299 0.537161 0.468570 0.087 Uiso 1 1 calc GR . . . .
HF H 0.409222 0.617840 0.463858 0.087 Uiso 1 1 calc GR . . . .
HG H 0.309603 0.600563 0.468302 0.087 Uiso 1 1 calc GR . . . .
C120 C 0.0153(4) 0.5794(3) 0.55495(14) 0.0411(12) Uani 1 1 d . . . . .
H12C H -0.005937 0.540621 0.542090 0.062 Uiso 1 1 calc GR . . . .
H12D H -0.026556 0.618396 0.555208 0.062 Uiso 1 1 calc GR . . . .
H12E H 0.024004 0.561729 0.575647 0.062 Uiso 1 1 calc GR . . . .
C121 C -0.1241(4) 0.3000(3) 0.67660(14) 0.0430(12) Uani 1 1 d . . . . .
H12F H -0.079482 0.309723 0.691680 0.064 Uiso 1 1 calc GR . . . .
H12G H -0.161365 0.261624 0.683972 0.064 Uiso 1 1 calc GR . . . .
H12H H -0.158258 0.343239 0.673315 0.064 Uiso 1 1 calc GR . . . .
C122 C 0.0124(4) 0.5867(3) 0.64852(14) 0.0434(12) Uani 1 1 d . . . . .
H12I H 0.045477 0.597415 0.666865 0.065 Uiso 1 1 calc GR . . . .
H12J H -0.020480 0.629001 0.642518 0.065 Uiso 1 1 calc GR . . . .
H12K H 0.051491 0.573338 0.632083 0.065 Uiso 1 1 calc GR . . . .
C123 C 0.3413(6) 0.3257(4) 0.47801(16) 0.0587(19) Uani 1 1 d . . . . .
H12L H 0.282617 0.308314 0.480707 0.088 Uiso 1 1 calc GR . . . .
H12M H 0.376270 0.288281 0.468630 0.088 Uiso 1 1 calc GR . . . .
H12N H 0.340866 0.367958 0.464892 0.088 Uiso 1 1 calc GR . . . .
C124 C 0.3498(4) 0.6681(3) 0.5196(2) 0.0564(18) Uani 1 1 d . . . . .
H12O H 0.288034 0.673768 0.516375 0.085 Uiso 1 1 calc GR . . . .
H12P H 0.380699 0.705392 0.508583 0.085 Uiso 1 1 calc GR . . . .
H12Q H 0.362383 0.671973 0.541371 0.085 Uiso 1 1 calc GR . . . .
C125 C 0.1776(4) 0.1489(3) 0.63281(15) 0.0416(12) Uani 1 1 d . . . . .
H12R H 0.195000 0.173412 0.651477 0.062 Uiso 1 1 calc GR . . . .
H12S H 0.128517 0.117913 0.637072 0.062 Uiso 1 1 calc GR . . . .
H12T H 0.161565 0.184321 0.617459 0.062 Uiso 1 1 calc GR . . . .
C126 C -0.0360(4) 0.2059(4) 0.65106(19) 0.0540(16) Uani 1 1 d . . . . .
H12U H -0.007040 0.192724 0.632135 0.081 Uiso 1 1 calc GR . . . .
H12V H -0.077615 0.168806 0.656438 0.081 Uiso 1 1 calc GR . . . .
H12W H 0.006438 0.210455 0.667341 0.081 Uiso 1 1 calc GR . . . .
C127 C 0.1521(5) 0.2392(4) 0.54941(17) 0.0548(16) Uani 1 1 d . . . . .
H12X H 0.185767 0.242104 0.530675 0.082 Uiso 1 1 calc GR . . . .
H12Y H 0.103003 0.207483 0.546256 0.082 Uiso 1 1 calc GR . . . .
HH H 0.188037 0.220380 0.565791 0.082 Uiso 1 1 calc GR . . . .
C128 C 0.0658(5) 0.3450(5) 0.53310(15) 0.062(2) Uani 1 1 d . . . . .
H12Z H 0.041399 0.390045 0.540368 0.094 Uiso 1 1 calc GR . . . .
HI H 0.019331 0.311998 0.527853 0.094 Uiso 1 1 calc GR . . . .
HJ H 0.101033 0.354004 0.515110 0.094 Uiso 1 1 calc GR . . . .
Br1C Br 0.36364(4) 0.48111(4) 0.66310(2) 0.04787(17) Uani 1 1 d D U . . .
Br2C Br 0.48129(4) 0.45776(5) 0.59593(2) 0.0557(2) Uani 1 1 d D U . . .
C1C C 0.2202(3) 0.4764(3) 0.62508(12) 0.0386(11) Uani 1 1 d D U . . .
H1CA H 0.212592 0.430407 0.635806 0.046 Uiso 0.569(16) 1 calc R . P B 1
H1CB H 0.194346 0.514396 0.637714 0.046 Uiso 0.569(16) 1 calc R . P B 1
H1CC H 0.189669 0.445716 0.639824 0.046 Uiso 0.431(16) 1 calc R . P B 2
H1CD H 0.218737 0.525979 0.632826 0.046 Uiso 0.431(16) 1 calc R . P B 2
O00O O 0.1773(3) 0.4735(3) 0.59670(10) 0.0497(10) Uani 1 1 d . U . . .
H00O H 0.201052 0.442964 0.585547 0.075 Uiso 1 1 calc GR . . . .
C2C C 0.3165(6) 0.4914(5) 0.62115(19) 0.029(2) Uani 0.569(16) 1 d D U P B 1
C3C C 0.3568(5) 0.4332(4) 0.60152(17) 0.026(2) Uani 0.569(16) 1 d D U P B 1
H3C H 0.329399 0.436547 0.581057 0.032 Uiso 0.569(16) 1 calc R . P B 1
C4C C 0.3454(17) 0.3561(8) 0.6123(4) 0.046(5) Uani 0.569(16) 1 d D U P B 1
H4CA H 0.371428 0.323575 0.597495 0.069 Uiso 0.569(16) 1 calc GR . P B 1
H4CB H 0.284190 0.345411 0.614163 0.069 Uiso 0.569(16) 1 calc GR . P B 1
H4CC H 0.373291 0.350023 0.632023 0.069 Uiso 0.569(16) 1 calc GR . P B 1
C5C C 0.3309(12) 0.5679(7) 0.6094(4) 0.046(4) Uani 0.569(16) 1 d D U P B 1
H5CA H 0.309748 0.602208 0.624442 0.070 Uiso 0.569(16) 1 calc GR . P B 1
H5CB H 0.299790 0.574488 0.590270 0.070 Uiso 0.569(16) 1 calc GR . P B 1
H5CC H 0.392186 0.575795 0.606000 0.070 Uiso 0.569(16) 1 calc GR . P B 1
C2D C 0.3155(7) 0.4513(8) 0.6226(3) 0.036(3) Uani 0.431(16) 1 d D U P B 2
C3D C 0.3613(7) 0.4952(7) 0.5983(3) 0.035(3) Uani 0.431(16) 1 d D U P B 2
H3D H 0.333656 0.481573 0.578706 0.042 Uiso 0.431(16) 1 calc R . P B 2
C4D C 0.328(2) 0.3695(11) 0.6204(6) 0.044(5) Uani 0.431(16) 1 d D U P B 2
H4DA H 0.373537 0.354595 0.634337 0.066 Uiso 0.431(16) 1 calc GR . P B 2
H4DB H 0.343921 0.356717 0.599578 0.066 Uiso 0.431(16) 1 calc GR . P B 2
H4DC H 0.274468 0.345352 0.625853 0.066 Uiso 0.431(16) 1 calc GR . P B 2
C5D C 0.3567(16) 0.5780(12) 0.5997(6) 0.053(5) Uani 0.431(16) 1 d D U P B 2
H5DA H 0.376872 0.594545 0.619518 0.079 Uiso 0.431(16) 1 calc GR . P B 2
H5DB H 0.297285 0.593489 0.596627 0.079 Uiso 0.431(16) 1 calc GR . P B 2
H5DC H 0.392901 0.598312 0.583681 0.079 Uiso 0.431(16) 1 calc GR . P B 2
C4A C 0.3228(9) 0.3330(8) 0.8526(2) 0.049(3) Uani 0.434(12) 1 d D U P A 2
H4AA H 0.352525 0.375942 0.860458 0.059 Uiso 0.434(12) 1 calc R . P A 2
H4AB H 0.362166 0.292307 0.855935 0.059 Uiso 0.434(12) 1 calc R . P A 2
C3A C 0.2475(11) 0.3210(9) 0.8728(4) 0.068(5) Uani 0.434(12) 1 d D U P A 2
H3AA H 0.202809 0.355331 0.866462 0.081 Uiso 0.434(12) 1 calc R . P A 2
H3AB H 0.265336 0.335137 0.893545 0.081 Uiso 0.434(12) 1 calc R . P A 2
C2A C 0.2043(16) 0.2498(10) 0.8757(5) 0.074(6) Uani 0.434(12) 1 d D U P A 2
H2AA H 0.249066 0.212373 0.876841 0.088 Uiso 0.434(12) 1 calc R . P A 2
H2AB H 0.170410 0.241007 0.857130 0.088 Uiso 0.434(12) 1 calc R . P A 2
C7A C 0.155(2) 0.5429(19) 0.9018(9) 0.084(7) Uani 0.434(12) 1 d D U P A 2
H7AA H 0.101750 0.515689 0.898580 0.126 Uiso 0.434(12) 1 calc GR . P A 2
H7AB H 0.140473 0.593133 0.905402 0.126 Uiso 0.434(12) 1 calc GR . P A 2
H7AC H 0.185170 0.523689 0.919419 0.126 Uiso 0.434(12) 1 calc GR . P A 2
C8A C 0.2127(12) 0.5367(16) 0.8730(5) 0.066(6) Uani 0.434(12) 1 d D U P A 2
H8AA H 0.228562 0.486170 0.869753 0.079 Uiso 0.434(12) 1 calc R . P A 2
H8AB H 0.180619 0.553400 0.854999 0.079 Uiso 0.434(12) 1 calc R . P A 2
C1A C 0.1462(13) 0.2418(13) 0.9028(5) 0.062(4) Uani 0.434(12) 1 d D U P A 2
H1AA H 0.178731 0.250888 0.921412 0.093 Uiso 0.434(12) 1 calc GR . P A 2
H1AB H 0.122932 0.193262 0.903302 0.093 Uiso 0.434(12) 1 calc GR . P A 2
H1AC H 0.099049 0.276187 0.901248 0.093 Uiso 0.434(12) 1 calc GR . P A 2

loop_
_atom_site_aniso_label
_atom_site_aniso_U_11
_atom_site_aniso_U_22
_atom_site_aniso_U_33
_atom_site_aniso_U_23
_atom_site_aniso_U_13
_atom_site_aniso_U_12
O1 0.0339(19) 0.0341(19) 0.058(2) -0.0131(17) 0.0000(17) 0.0006(15)
O2 0.041(2) 0.052(2) 0.050(2) 0.0004(19) 0.0096(18) -0.0033(19)
O3 0.047(2) 0.040(2) 0.063(3) 0.0100(19) 0.017(2) 0.0201(19)
O4 0.0235(17) 0.053(2) 0.062(2) 0.011(2) 0.0011(17) -0.0061(17)
O5 0.0240(14) 0.0144(12) 0.0242(13) 0.0011(10) 0.0022(11) 0.0000(11)
O6 0.0189(13) 0.0186(13) 0.0239(13) 0.0032(11) 0.0007(11) -0.0011(10)
O7 0.0267(15) 0.0165(13) 0.0243(13) -0.0040(10) 0.0018(12) 0.0025(11)
O8 0.0342(17) 0.0166(13) 0.0244(14) -0.0005(11) 0.0050(12) 0.0020(12)
O9 0.0286(16) 0.0159(13) 0.0407(17) -0.0035(12) 0.0045(14) -0.0056(12)
O10 0.0262(16) 0.0186(14) 0.0412(17) -0.0062(12) 0.0071(14) -0.0067(12)
O11 0.0174(13) 0.0181(13) 0.0326(15) -0.0014(11) -0.0005(12) 0.0023(11)
O12 0.0196(14) 0.0153(12) 0.0319(15) -0.0011(11) -0.0029(12) 0.0022(11)
C1 0.051(6) 0.088(9) 0.048(5) 0.017(6) 0.009(5) 0.028(6)
C2 0.044(5) 0.067(7) 0.050(5) 0.013(5) 0.009(4) 0.012(5)
C3 0.067(6) 0.057(6) 0.055(5) 0.008(5) 0.028(5) 0.015(5)
C4 0.041(5) 0.033(4) 0.044(4) 0.007(3) 0.017(4) 0.008(3)
C5 0.084(4) 0.050(3) 0.037(3) 0.015(2) 0.019(3) 0.037(3)
C6 0.062(3) 0.023(2) 0.026(2) 0.0051(17) 0.005(2) 0.011(2)
C7 0.071(10) 0.12(2) 0.059(5) 0.006(14) 0.028(6) -0.013(13)
C8 0.043(7) 0.065(8) 0.035(6) 0.002(6) 0.009(5) -0.007(6)
C9 0.056(3) 0.046(3) 0.024(2) 0.000(2) 0.006(2) 0.004(3)
C10 0.042(3) 0.039(3) 0.027(2) 0.0031(19) 0.002(2) -0.006(2)
C11 0.034(2) 0.032(2) 0.025(2) -0.0023(17) 0.0040(18) 0.0031(19)
C12 0.027(2) 0.0208(18) 0.0227(18) -0.0027(14) 0.0014(16) 0.0007(16)
C13 0.033(3) 0.098(6) 0.058(4) -0.004(4) -0.017(3) 0.015(3)
C14 0.031(3) 0.061(3) 0.038(2) -0.004(3) -0.013(2) 0.007(3)
C15 0.026(2) 0.049(3) 0.036(2) -0.004(2) -0.010(2) 0.003(2)
C16 0.026(2) 0.035(2) 0.029(2) -0.0013(18) -0.0094(18) -0.0004(19)
C17 0.019(2) 0.033(2) 0.028(2) -0.0020(17) -0.0043(16) -0.0020(17)
C18 0.022(2) 0.0221(19) 0.0203(17) -0.0015(14) -0.0044(15) -0.0009(15)
C19 0.037(3) 0.092(6) 0.067(4) 0.014(4) 0.006(3) 0.012(4)
C20 0.034(3) 0.048(3) 0.055(3) 0.008(3) -0.004(2) 0.003(2)
C21 0.037(3) 0.039(3) 0.037(2) 0.007(2) -0.007(2) -0.006(2)
C22 0.037(3) 0.029(2) 0.030(2) 0.0030(17) -0.0062(19) -0.0002(19)
C23 0.034(2) 0.032(2) 0.027(2) 0.0043(18) -0.0056(19) 0.0080(19)
C24 0.029(2) 0.0204(19) 0.0233(18) 0.0066(15) -0.0043(17) 0.0041(16)
C25 0.0198(17) 0.0174(16) 0.0190(16) -0.0001(14) -0.0017(13) 0.0013(15)
C26 0.0205(18) 0.0139(16) 0.0216(17) -0.0014(14) -0.0027(15) -0.0007(14)
C27 0.0195(17) 0.0175(17) 0.0229(17) -0.0001(14) 0.0028(14) 0.0009(15)
C28 0.0218(19) 0.0112(15) 0.0228(18) 0.0003(13) -0.0024(15) 0.0010(14)
C29 0.0170(17) 0.0175(17) 0.0220(17) 0.0032(14) -0.0004(13) -0.0015(14)
C30 0.0223(19) 0.0145(16) 0.0200(17) -0.0008(13) -0.0032(15) -0.0004(14)
C31 0.0188(18) 0.0187(18) 0.0211(17) 0.0016(14) -0.0014(14) 0.0017(15)
C32 0.0147(16) 0.0185(17) 0.0216(16) 0.0007(14) -0.0025(13) -0.0001(14)
C33 0.027(2) 0.0170(17) 0.029(2) 0.0009(15) -0.0069(17) 0.0014(16)
C34 0.029(2) 0.0212(19) 0.0234(18) 0.0055(15) -0.0040(17) 0.0000(16)
C35 0.033(2) 0.0173(18) 0.027(2) 0.0020(15) -0.0067(17) 0.0012(16)
C36 0.027(2) 0.0154(17) 0.031(2) -0.0032(15) 0.0091(17) -0.0050(16)
C37 0.034(2) 0.0159(17) 0.0199(17) 0.0012(14) 0.0007(17) 0.0023(16)
C38 0.0212(19) 0.0158(17) 0.0254(18) -0.0026(14) 0.0022(15) 0.0008(15)
C39 0.0194(18) 0.028(2) 0.0196(16) -0.0025(15) 0.0030(14) -0.0029(15)
C40 0.023(2) 0.0140(16) 0.0222(18) -0.0028(14) -0.0002(15) -0.0003(14)
C41 0.0203(18) 0.0155(17) 0.0278(18) 0.0008(15) 0.0047(15) 0.0030(15)
C42 0.034(2) 0.0125(17) 0.0257(19) 0.0035(14) 0.0047(17) 0.0022(16)
C43 0.023(2) 0.032(2) 0.0189(17) -0.0003(15) 0.0011(15) 0.0018(17)
C44 0.025(2) 0.0124(16) 0.0238(18) 0.0003(14) -0.0027(16) -0.0007(14)
C45 0.030(2) 0.0202(19) 0.0232(19) -0.0018(15) -0.0008(17) -0.0034(16)
C46 0.0150(16) 0.0241(18) 0.0207(17) -0.0032(15) 0.0021(13) -0.0031(15)
C47 0.0186(18) 0.0146(16) 0.0265(19) -0.0005(14) -0.0028(15) 0.0015(14)
C48 0.0246(19) 0.0191(17) 0.0195(16) -0.0011(14) 0.0038(14) 0.0032(16)
C49 0.029(2) 0.0199(19) 0.0229(19) 0.0018(15) 0.0073(16) -0.0006(16)
C50 0.027(2) 0.0218(19) 0.029(2) 0.0041(16) -0.0027(17) -0.0003(17)
C51 0.026(2) 0.0191(18) 0.0212(18) 0.0016(14) -0.0011(15) 0.0020(16)
C52 0.026(2) 0.0236(19) 0.027(2) 0.0000(16) 0.0005(17) -0.0027(17)
C53 0.033(2) 0.0117(16) 0.0258(19) -0.0006(14) 0.0031(17) 0.0030(16)
C54 0.028(2) 0.0137(17) 0.0232(18) 0.0016(14) -0.0004(16) 0.0031(15)
C55 0.040(3) 0.0158(18) 0.0253(19) 0.0022(15) 0.0066(18) 0.0003(17)
C56 0.0192(18) 0.0174(17) 0.0210(17) -0.0005(13) -0.0022(15) -0.0020(15)
C57 0.028(2) 0.0166(17) 0.0241(18) 0.0011(14) -0.0015(16) 0.0067(16)
C58 0.020(2) 0.038(2) 0.035(2) -0.0054(19) 0.0014(18) -0.0052(19)
C59 0.030(2) 0.027(2) 0.038(2) -0.0028(19) -0.0004(19) -0.0015(18)
C60 0.029(2) 0.022(2) 0.032(2) -0.0029(17) -0.0056(18) -0.0017(17)
C61 0.026(2) 0.033(2) 0.027(2) 0.0046(17) -0.0015(17) 0.0011(18)
C62 0.023(2) 0.0193(18) 0.031(2) -0.0005(15) -0.0056(17) -0.0027(16)
C63 0.0196(19) 0.042(3) 0.0285(19) -0.0052(19) 0.0044(16) -0.0078(18)
C64 0.0158(16) 0.0197(17) 0.0210(17) 0.0004(15) -0.0011(13) 0.0008(14)
C65 0.0197(19) 0.024(2) 0.029(2) -0.0072(16) 0.0037(16) -0.0002(16)
C66 0.0219(19) 0.0144(16) 0.030(2) -0.0018(15) -0.0028(16) -0.0024(14)
C67 0.026(2) 0.025(2) 0.039(2) -0.0012(18) -0.0023(19) 0.0017(18)
C68 0.0196(18) 0.0165(17) 0.0213(18) -0.0034(14) 0.0000(14) 0.0039(14)
C69 0.024(2) 0.0170(17) 0.028(2) 0.0012(15) -0.0043(16) -0.0006(15)
C70 0.019(2) 0.046(3) 0.033(2) -0.008(2) 0.0040(17) -0.0082(19)
C71 0.0200(17) 0.0209(18) 0.0218(18) 0.0003(15) 0.0000(14) -0.0009(15)
C72 0.029(2) 0.029(2) 0.0248(19) -0.0017(16) -0.0015(17) 0.0024(18)
C73 0.033(2) 0.0164(18) 0.033(2) -0.0029(16) 0.0029(19) -0.0027(16)
C74 0.031(2) 0.0141(17) 0.029(2) -0.0015(15) 0.0022(17) 0.0005(16)
C75 0.033(2) 0.0196(19) 0.036(2) -0.0063(17) 0.0025(19) -0.0020(17)
C76 0.024(2) 0.031(2) 0.028(2) -0.0016(17) -0.0021(17) -0.0009(18)
C77 0.029(2) 0.023(2) 0.035(2) -0.0030(17) -0.0064(19) 0.0018(17)
C78 0.037(2) 0.0140(17) 0.035(2) -0.0044(16) 0.0022(19) -0.0009(17)
C79 0.0186(17) 0.0187(17) 0.0239(18) -0.0009(15) 0.0016(14) 0.0014(15)
C80 0.0216(19) 0.029(2) 0.0296(19) -0.0080(17) 0.0054(16) -0.0043(17)
C81 0.028(2) 0.031(2) 0.033(2) -0.0043(18) -0.0023(18) -0.0041(19)
C82 0.028(2) 0.023(2) 0.037(2) -0.0036(18) -0.0024(18) 0.0006(17)
C83 0.024(2) 0.030(2) 0.034(2) 0.0006(17) -0.0022(18) 0.0013(18)
C84 0.025(2) 0.027(2) 0.028(2) 0.0026(17) -0.0033(17) 0.0004(17)
C85 0.030(2) 0.0132(16) 0.031(2) 0.0013(15) 0.0047(18) -0.0028(16)
C86 0.0176(17) 0.0228(19) 0.0278(18) -0.0022(16) 0.0040(15) -0.0031(16)
C87 0.033(2) 0.0178(19) 0.040(2) -0.0051(17) -0.008(2) -0.0007(17)
C88 0.025(2) 0.038(3) 0.036(2) -0.0034(19) -0.0025(19) -0.0001(19)
C89 0.023(2) 0.036(2) 0.040(2) -0.010(2) -0.002(2) -0.0029(19)
C90 0.0204(19) 0.0211(18) 0.035(2) -0.0043(16) 0.0032(16) -0.0016(16)
C91 0.037(3) 0.038(3) 0.030(2) -0.0012(19) 0.002(2) 0.006(2)
C92 0.037(3) 0.032(2) 0.040(3) -0.009(2) 0.000(2) -0.005(2)
C93 0.036(2) 0.0194(19) 0.033(2) -0.0028(16) 0.004(2) -0.0001(18)
C94 0.023(2) 0.034(2) 0.043(3) 0.003(2) -0.0031(19) -0.0019(19)
C95 0.030(2) 0.045(3) 0.027(2) -0.0129(19) 0.0022(18) -0.002(2)
C96 0.032(2) 0.021(2) 0.045(3) -0.0035(19) 0.003(2) -0.0027(18)
C97 0.024(2) 0.037(3) 0.051(3) 0.004(2) -0.002(2) -0.004(2)
C98 0.0204(19) 0.040(3) 0.033(2) -0.0038(19) -0.0016(17) -0.0070(19)
C99 0.036(3) 0.032(2) 0.048(3) 0.005(2) 0.006(2) 0.005(2)
C100 0.034(3) 0.037(3) 0.037(2) 0.003(2) 0.001(2) 0.010(2)
C101 0.033(3) 0.036(3) 0.039(2) 0.002(2) -0.002(2) -0.001(2)
C102 0.023(2) 0.033(2) 0.049(3) -0.004(2) 0.003(2) -0.0034(19)
C103 0.043(3) 0.023(2) 0.044(3) -0.0018(19) 0.003(2) -0.005(2)
C104 0.040(3) 0.027(2) 0.050(3) -0.007(2) -0.004(2) -0.008(2)
C105 0.038(3) 0.025(2) 0.038(2) 0.0049(18) -0.006(2) -0.0045(19)
C106 0.045(3) 0.051(3) 0.030(2) 0.012(2) 0.004(2) -0.003(3)
C107 0.029(2) 0.061(3) 0.035(2) 0.003(2) -0.007(2) -0.015(2)
C108 0.025(2) 0.046(3) 0.042(3) -0.005(2) 0.0034(19) 0.005(2)
C109 0.040(3) 0.034(2) 0.033(2) 0.0132(19) -0.007(2) -0.002(2)
C110 0.033(3) 0.032(2) 0.045(3) 0.000(2) 0.000(2) -0.003(2)
C111 0.024(2) 0.033(2) 0.036(2) -0.0040(19) 0.0018(18) 0.0020(18)
C112 0.039(3) 0.032(2) 0.048(3) 0.007(2) -0.005(2) 0.004(2)
C113 0.031(3) 0.029(2) 0.059(3) 0.003(2) 0.004(2) -0.004(2)
C114 0.040(3) 0.032(2) 0.039(2) -0.008(2) -0.003(2) 0.001(2)
C115 0.028(2) 0.024(2) 0.047(3) -0.0061(19) 0.005(2) -0.0025(18)
C116 0.053(3) 0.045(3) 0.033(2) -0.004(2) -0.009(2) -0.009(3)
C117 0.042(3) 0.036(3) 0.037(2) 0.001(2) 0.008(2) -0.010(2)
C118 0.029(3) 0.042(3) 0.053(3) -0.012(2) 0.001(2) -0.012(2)
C119 0.037(3) 0.093(5) 0.043(3) 0.009(3) -0.014(3) -0.003(3)
C120 0.030(2) 0.045(3) 0.048(3) -0.009(2) 0.003(2) -0.010(2)
C121 0.033(3) 0.050(3) 0.046(3) 0.001(2) 0.006(2) -0.008(2)
C122 0.039(3) 0.044(3) 0.047(3) 0.005(2) -0.009(2) -0.013(2)
C123 0.089(5) 0.037(3) 0.050(3) 0.006(3) -0.029(4) -0.013(3)
C124 0.028(3) 0.038(3) 0.103(5) -0.012(3) -0.014(3) 0.009(2)
C125 0.039(3) 0.032(3) 0.054(3) -0.004(2) 0.005(2) 0.003(2)
C126 0.039(3) 0.044(3) 0.078(4) 0.013(3) 0.012(3) 0.004(3)
C127 0.059(4) 0.047(3) 0.059(4) -0.019(3) 0.013(3) 0.000(3)
C128 0.050(4) 0.100(6) 0.037(3) 0.010(3) -0.003(3) 0.019(4)
Br1C 0.0440(3) 0.0659(4) 0.0337(3) -0.0104(2) -0.0030(2) 0.0029(3)
Br2C 0.0284(3) 0.0968(6) 0.0419(3) 0.0013(3) 0.0026(2) 0.0047(3)
C1C 0.024(2) 0.052(3) 0.040(2) -0.007(2) -0.0001(19) 0.001(2)
O00O 0.0310(18) 0.070(3) 0.048(2) -0.011(2) -0.0030(16) -0.0004(19)
C2C 0.029(4) 0.027(5) 0.030(4) -0.004(4) -0.006(3) -0.004(4)
C3C 0.022(4) 0.032(4) 0.024(4) -0.002(3) -0.004(3) -0.002(3)
C4C 0.077(12) 0.017(5) 0.043(9) -0.003(5) -0.025(8) -0.006(6)
C5C 0.051(10) 0.032(5) 0.057(10) 0.011(5) -0.022(7) -0.009(5)
C2D 0.027(5) 0.046(8) 0.036(6) -0.014(6) -0.007(4) -0.009(5)
C3D 0.023(5) 0.047(7) 0.035(6) -0.001(4) 0.001(4) 0.004(4)
C4D 0.063(12) 0.025(8) 0.044(12) -0.009(7) -0.011(9) -0.020(7)
C5D 0.048(13) 0.054(10) 0.057(14) -0.019(9) -0.012(9) 0.020(9)
C4A 0.056(6) 0.050(6) 0.042(5) 0.004(5) 0.004(5) 0.011(5)
C3A 0.059(7) 0.072(7) 0.072(7) 0.024(6) 0.021(6) 0.023(6)
C2A 0.090(9) 0.069(8) 0.063(8) 0.015(7) 0.017(7) 0.020(7)
C7A 0.071(10) 0.12(2) 0.059(5) 0.006(14) 0.028(6) -0.013(13)
C8A 0.054(11) 0.095(18) 0.048(10) -0.005(12) 0.008(8) -0.007(11)
C1A 0.051(6) 0.088(9) 0.048(5) 0.017(6) 0.009(5) 0.028(6)

loop_
_atom_type_symbol
_atom_type_description
_atom_type_scat_dispersion_real
_atom_type_scat_dispersion_imag
_atom_type_scat_source
C C 0.0181 0.0091 'International Tables Vol C Tables 4.2.6.8 and 6.1.1.4'
H H 0.0000 0.0000 'International Tables Vol C Tables 4.2.6.8 and 6.1.1.4'
Br Br -0.6763 1.2805 'International Tables Vol C Tables 4.2.6.8 and 6.1.1.4'
O O 0.0492 0.0322 'International Tables Vol C Tables 4.2.6.8 and 6.1.1.4'

loop_
_geom_angle_atom_site_label_1
_geom_angle_atom_site_label_2
_geom_angle_atom_site_label_3
_geom_angle
_geom_angle_site_symmetry_1
_geom_angle_site_symmetry_3
_geom_angle_publ_flag
C81 O1 H1 109.5 . . ?
C91 O2 H2 109.5 . . ?
C67 O3 H3 109.5 . . ?
C94 O4 H4 109.5 . . ?
C28 O5 C51 117.6(3) . . ?
C29 O6 C51 114.8(3) . . ?
C68 O7 C45 115.5(3) . . ?
C53 O8 C45 118.0(3) . . ?
C85 O9 C75 117.0(3) . . ?
C36 O10 C75 115.9(3) . . ?
C41 O11 C62 115.4(3) . . ?
C47 O12 C62 116.8(3) . . ?
H1A C1 H1B 109.5 . . ?
H1A C1 H1C 109.5 . . ?
H1B C1 H1C 109.5 . . ?
C2 C1 H1A 109.5 . . ?
C2 C1 H1B 109.5 . . ?
C2 C1 H1C 109.5 . . ?
C1 C2 H2A 108.9 . . ?
C1 C2 H2B 108.9 . . ?
H2A C2 H2B 107.7 . . ?
C3 C2 C1 113.4(10) . . ?
C3 C2 H2A 108.9 . . ?
C3 C2 H2B 108.9 . . ?
C2 C3 H3A 108.5 . . ?
C2 C3 H3B 108.5 . . ?
C2 C3 C4 115.0(9) . . ?
H3A C3 H3B 107.5 . . ?
C4 C3 H3A 108.5 . . ?
C4 C3 H3B 108.5 . . ?
C3 C4 H4A 107.9 . . ?
C3 C4 H4B 107.9 . . ?
H4A C4 H4B 107.2 . . ?
C5 C4 C3 117.7(9) . . ?
C5 C4 H4A 107.9 . . ?
C5 C4 H4B 107.9 . . ?
C4 C5 H5AA 108.3 . . ?
C4 C5 H5AB 108.3 . . ?
C4 C5 C6 115.8(6) . . ?
H5AA C5 H5AB 107.4 . . ?
H5BC C5 H5BD 105.5 . . ?
C6 C5 H5AA 108.3 . . ?
C6 C5 H5AB 108.3 . . ?
C6 C5 H5BC 104.2 . . ?
C6 C5 H5BD 104.2 . . ?
C4A C5 H5BC 104.2 . . ?
C4A C5 H5BD 104.2 . . ?
C4A C5 C6 132.2(8) . . ?
C5 C6 H6A 108.5 . . ?
C5 C6 H6B 108.5 . . ?
C5 C6 C55 115.3(5) . . ?
H6A C6 H6B 107.5 . . ?
C55 C6 H6A 108.5 . . ?
C55 C6 H6B 108.5 . . ?
H7A C7 H7B 109.5 . . ?
H7A C7 H7C 109.5 . . ?
H7B C7 H7C 109.5 . . ?
C8 C7 H7A 109.5 . . ?
C8 C7 H7B 109.5 . . ?
C8 C7 H7C 109.5 . . ?
C7 C8 H8A 109.3 . . ?
C7 C8 H8B 109.3 . . ?
C7 C8 C9 111.7(13) . . ?
H8A C8 H8B 107.9 . . ?
C9 C8 H8A 109.3 . . ?
C9 C8 H8B 109.3 . . ?
C8 C9 H9AA 109.3 . . ?
C8 C9 H9AB 109.3 . . ?
H9AA C9 H9AB 108.0 . . ?
H9BC C9 H9BD 107.0 . . ?
C10 C9 C8 111.6(7) . . ?
C10 C9 H9AA 109.3 . . ?
C10 C9 H9AB 109.3 . . ?
C10 C9 H9BC 107.6 . . ?
C10 C9 H9BD 107.6 . . ?
C8A C9 H9BC 107.6 . . ?
C8A C9 H9BD 107.6 . . ?
C8A C9 C10 118.9(10) . . ?
C9 C10 H10A 108.7 . . ?
C9 C10 H10B 108.7 . . ?
C9 C10 C11 114.0(5) . . ?
H10A C10 H10B 107.6 . . ?
C11 C10 H10A 108.7 . . ?
C11 C10 H10B 108.7 . . ?
C10 C11 H11A 109.0 . . ?
C10 C11 H11B 109.0 . . ?
H11A C11 H11B 107.8 . . ?
C12 C11 C10 112.7(4) . . ?
C12 C11 H11A 109.0 . . ?
C12 C11 H11B 109.0 . . ?
C11 C12 H12A 109.1 . . ?
C11 C12 H12B 109.1 . . ?
C11 C12 C38 112.4(4) . . ?
H12A C12 H12B 107.9 . . ?
C38 C12 H12A 109.1 . . ?
C38 C12 H12B 109.1 . . ?
H13A C13 H13B 109.5 . . ?
H13A C13 H13C 109.5 . . ?
H13B C13 H13C 109.5 . . ?
C14 C13 H13A 109.5 . . ?
C14 C13 H13B 109.5 . . ?
C14 C13 H13C 109.5 . . ?
C13 C14 H14A 109.1 . . ?
C13 C14 H14B 109.1 . . ?
H14A C14 H14B 107.8 . . ?
C15 C14 C13 112.5(5) . . ?
C15 C14 H14A 109.1 . . ?
C15 C14 H14B 109.1 . . ?
C14 C15 H15A 108.6 . . ?
C14 C15 H15B 108.6 . . ?
H15A C15 H15B 107.6 . . ?
C16 C15 C14 114.4(5) . . ?
C16 C15 H15A 108.6 . . ?
C16 C15 H15B 108.6 . . ?
C15 C16 H16A 109.2 . . ?
C15 C16 H16B 109.2 . . ?
C15 C16 C17 112.1(4) . . ?
H16A C16 H16B 107.9 . . ?
C17 C16 H16A 109.2 . . ?
C17 C16 H16B 109.2 . . ?
C16 C17 H17A 108.4 . . ?
C16 C17 H17B 108.4 . . ?
C16 C17 C18 115.5(4) . . ?
H17A C17 H17B 107.5 . . ?
C18 C17 H17A 108.4 . . ?
C18 C17 H17B 108.4 . . ?
C17 C18 H18A 109.4 . . ?
C17 C18 H18B 109.4 . . ?
C17 C18 C56 111.2(3) . . ?
H18A C18 H18B 108.0 . . ?
C56 C18 H18A 109.4 . . ?
C56 C18 H18B 109.4 . . ?
H19A C19 H19B 109.5 . . ?
H19A C19 H19C 109.5 . . ?
H19B C19 H19C 109.5 . . ?
C20 C19 H19A 109.5 . . ?
C20 C19 H19B 109.5 . . ?
C20 C19 H19C 109.5 . . ?
C19 C20 H20A 108.6 . . ?
C19 C20 H20B 108.6 . . ?
C19 C20 C21 114.5(6) . . ?
H20A C20 H20B 107.6 . . ?
C21 C20 H20A 108.6 . . ?
C21 C20 H20B 108.6 . . ?
C20 C21 H21A 108.6 . . ?
C20 C21 H21B 108.6 . . ?
C20 C21 C22 114.7(5) . . ?
H21A C21 H21B 107.6 . . ?
C22 C21 H21A 108.6 . . ?
C22 C21 H21B 108.6 . . ?
C21 C22 H22A 108.8 . . ?
C21 C22 H22B 108.8 . . ?
H22A C22 H22B 107.7 . . ?
C23 C22 C21 113.6(5) . . ?
C23 C22 H22A 108.8 . . ?
C23 C22 H22B 108.8 . . ?
C22 C23 H23A 109.0 . . ?
C22 C23 H23B 109.0 . . ?
H23A C23 H23B 107.8 . . ?
C24 C23 C22 113.1(4) . . ?
C24 C23 H23A 109.0 . . ?
C24 C23 H23B 109.0 . . ?
C23 C24 H24A 109.2 . . ?
C23 C24 H24B 109.2 . . ?
C23 C24 C57 112.2(4) . . ?
H24A C24 H24B 107.9 . . ?
C57 C24 H24A 109.2 . . ?
C57 C24 H24B 109.2 . . ?
C31 C25 H25 118.2 . . ?
C31 C25 C32 123.5(3) . . ?
C32 C25 H25 118.2 . . ?
C28 C26 C56 119.5(4) . . ?
C30 C26 C28 117.3(4) . . ?
C30 C26 C56 123.1(4) . . ?
C41 C27 C38 120.3(4) . . ?
C41 C27 C48 117.7(4) . . ?
C48 C27 C38 121.9(4) . . ?
O5 C28 C26 120.8(4) . . ?
C44 C28 O5 117.1(3) . . ?
C44 C28 C26 122.0(4) . . ?
O6 C29 C32 120.7(4) . . ?
O6 C29 C64 118.0(3) . . ?
C32 C29 C64 121.3(4) . . ?
C26 C30 H30 118.6 . . ?
C26 C30 C40 122.8(4) . . ?
C40 C30 H30 118.6 . . ?
C25 C31 C57 121.9(3) . . ?
C25 C31 C68 117.5(4) . . ?
C68 C31 C57 120.6(4) . . ?
C25 C32 C29 117.4(4) . . ?
C25 C32 C56 122.1(3) . . ?
C29 C32 C56 120.4(4) . . ?
C35 C33 C50 124.6(4) . . ?
C35 C33 C69 118.2(4) . . ?
C69 C33 C50 117.1(4) . . ?
C35 C34 C52 121.9(4) . . ?
C35 C34 C84 120.1(4) . . ?
C84 C34 C52 118.0(4) . . ?
C34 C35 C33 174.6(5) . . ?
O10 C36 C49 120.3(4) . . ?
O10 C36 C86 117.7(4) . . ?
C86 C36 C49 122.0(4) . . ?
C42 C37 H37 118.5 . . ?
C42 C37 C54 123.1(4) . . ?
C54 C37 H37 118.5 . . ?
C12 C38 H38 107.1 . . ?
C27 C38 C12 112.9(3) . . ?
C27 C38 H38 107.1 . . ?
C40 C38 C12 114.1(3) . . ?
C40 C38 C27 108.2(3) . . ?
C40 C38 H38 107.1 . . ?
C46 C39 C43 177.7(5) . . ?
C30 C40 C38 122.6(4) . . ?
C47 C40 C30 118.2(4) . . ?
C47 C40 C38 119.1(4) . . ?
O11 C41 C27 120.7(4) . . ?
O11 C41 C86 117.8(4) . . ?
C27 C41 C86 121.5(4) . . ?
C37 C42 C55 122.6(4) . . ?
C37 C42 C85 118.0(4) . . ?
C85 C42 C55 119.3(4) . . ?
C39 C43 C61 122.5(4) . . ?
C39 C43 C72 119.5(4) . . ?
C72 C43 C61 118.0(4) . . ?
C28 C44 C47 118.9(4) . . ?
C28 C44 C66 120.2(4) . . ?
C47 C44 C66 120.9(4) . . ?
O7 C45 O8 112.6(3) . . ?
O7 C45 H45A 109.1 . . ?
O7 C45 H45B 109.1 . . ?
O8 C45 H45A 109.1 . . ?
O8 C45 H45B 109.1 . . ?
H45A C45 H45B 107.8 . . ?
C39 C46 C65 123.5(4) . . ?
C39 C46 C71 118.5(4) . . ?
C71 C46 C65 118.0(4) . . ?
O12 C47 C40 121.4(4) . . ?
O12 C47 C44 117.6(4) . . ?
C40 C47 C44 120.7(4) . . ?
C27 C48 H48 118.4 . . ?
C49 C48 C27 123.1(4) . . ?
C49 C48 H48 118.4 . . ?
C36 C49 C55 120.2(4) . . ?
C48 C49 C36 117.2(4) . . ?
C48 C49 C55 122.4(4) . . ?
C33 C50 C99 108.9(4) . . ?
C33 C50 C105 108.3(4) . . ?
C33 C50 C109 110.6(4) . . ?
C99 C50 C105 109.1(4) . . ?
C109 C50 C99 109.9(4) . . ?
C109 C50 C105 109.9(4) . . ?
O5 C51 O6 112.4(3) . . ?
O5 C51 H51A 109.1 . . ?
O5 C51 H51B 109.1 . . ?
O6 C51 H51A 109.1 . . ?
O6 C51 H51B 109.1 . . ?
H51A C51 H51B 107.9 . . ?
C92 C52 C34 110.3(4) . . ?
C92 C52 C100 109.3(4) . . ?
C92 C52 C117 109.1(4) . . ?
C100 C52 C34 110.0(4) . . ?
C100 C52 C117 110.7(4) . . ?
C117 C52 C34 107.4(4) . . ?
O8 C53 C54 121.3(4) . . ?
O8 C53 C74 116.9(4) . . ?
C54 C53 C74 121.7(4) . . ?
C37 C54 C57 122.7(4) . . ?
C53 C54 C37 117.6(4) . . ?
C53 C54 C57 119.7(4) . . ?
C6 C55 H55 106.8 . . ?
C42 C55 C6 114.3(4) . . ?
C42 C55 H55 106.8 . . ?
C49 C55 C6 113.8(4) . . ?
C49 C55 C42 108.0(3) . . ?
C49 C55 H55 106.8 . . ?
C18 C56 H56 107.1 . . ?
C26 C56 C18 114.2(3) . . ?
C26 C56 C32 107.8(3) . . ?
C26 C56 H56 107.1 . . ?
C32 C56 C18 113.1(3) . . ?
C32 C56 H56 107.1 . . ?
C24 C57 H57 107.2 . . ?
C31 C57 C24 113.8(4) . . ?
C31 C57 C54 107.6(3) . . ?
C31 C57 H57 107.2 . . ?
C54 C57 C24 113.5(4) . . ?
C54 C57 H57 107.2 . . ?
C70 C58 C89 117.5(5) . . ?
C70 C58 C102 122.8(4) . . ?
C89 C58 C102 119.7(4) . . ?
C82 C59 C67 177.6(5) . . ?
C82 C60 C77 117.8(4) . . ?
C87 C60 C77 121.2(4) . . ?
C87 C60 C82 121.0(4) . . ?
C43 C61 C106 108.6(4) . . ?
C97 C61 C43 111.0(4) . . ?
C97 C61 C106 109.3(4) . . ?
C97 C61 C110 110.1(4) . . ?
C110 C61 C43 108.5(4) . . ?
C110 C61 C106 109.3(4) . . ?
O11 C62 O12 112.1(3) . . ?
O11 C62 H62A 109.2 . . ?
O11 C62 H62B 109.2 . . ?
O12 C62 H62A 109.2 . . ?
O12 C62 H62B 109.2 . . ?
H62A C62 H62B 107.9 . . ?
C70 C63 C80 117.9(5) . . ?
C70 C63 C98 124.2(4) . . ?
C80 C63 C98 117.9(4) . . ?
C29 C64 C79 120.2(4) . . ?
C68 C64 C29 118.8(3) . . ?
C68 C64 C79 121.0(4) . . ?
C46 C65 C115 108.5(3) . . ?
C95 C65 C46 110.3(4) . . ?
C95 C65 C111 109.4(4) . . ?
C95 C65 C115 110.5(4) . . ?
C111 C65 C46 107.9(3) . . ?
C111 C65 C115 110.2(4) . . ?
C69 C66 C44 178.1(5) . . ?
O3 C67 C59 109.5(4) . . ?
O3 C67 C113 106.5(4) . . ?
O3 C67 C123 109.4(5) . . ?
C59 C67 C113 108.9(4) . . ?
C59 C67 C123 109.9(4) . . ?
C123 C67 C113 112.5(5) . . ?
O7 C68 C31 120.8(4) . . ?
O7 C68 C64 117.6(3) . . ?
C64 C68 C31 121.5(4) . . ?
C66 C69 C33 177.4(5) . . ?
C63 C70 C58 178.9(6) . . ?
C79 C71 C46 176.9(4) . . ?
C83 C72 C43 177.7(5) . . ?
C93 C73 C74 178.8(5) . . ?
C53 C74 C73 121.2(4) . . ?
C53 C74 C85 118.5(4) . . ?
C85 C74 C73 120.3(4) . . ?
O9 C75 O10 112.4(4) . . ?
O9 C75 H75A 109.1 . . ?
O9 C75 H75B 109.1 . . ?
O10 C75 H75A 109.1 . . ?
O10 C75 H75B 109.1 . . ?
H75A C75 H75B 107.8 . . ?
C84 C76 C81 177.7(5) . . ?
C101 C77 C60 108.3(4) . . ?
C101 C77 C114 112.2(4) . . ?
C112 C77 C60 110.7(4) . . ?
C112 C77 C101 109.1(4) . . ?
C112 C77 C114 108.6(4) . . ?
C114 C77 C60 107.9(4) . . ?
C87 C78 C93 119.0(4) . . ?
C87 C78 C96 124.2(4) . . ?
C93 C78 C96 116.8(4) . . ?
C71 C79 C64 178.7(5) . . ?
C90 C80 C63 177.8(5) . . ?
O1 C81 C76 109.0(4) . . ?
O1 C81 C116 108.2(4) . . ?
O1 C81 C120 107.7(4) . . ?
C76 C81 C116 111.0(4) . . ?
C76 C81 C120 109.9(4) . . ?
C116 C81 C120 110.8(5) . . ?
C59 C82 C60 176.0(5) . . ?
C72 C83 C94 176.6(5) . . ?
C76 C84 C34 178.0(5) . . ?
O9 C85 C42 121.5(4) . . ?
O9 C85 C74 117.2(4) . . ?
C42 C85 C74 121.1(4) . . ?
C36 C86 C41 118.5(4) . . ?
C36 C86 C90 120.0(4) . . ?
C41 C86 C90 121.4(4) . . ?
C78 C87 C60 173.4(5) . . ?
C89 C88 C91 173.6(6) . . ?
C88 C89 C58 177.0(6) . . ?
C80 C90 C86 175.2(5) . . ?
O2 C91 C88 107.6(4) . . ?
O2 C91 C127 106.8(5) . . ?
O2 C91 C128 109.1(5) . . ?
C88 C91 C127 113.0(5) . . ?
C88 C91 C128 108.2(5) . . ?
C127 C91 C128 112.1(6) . . ?
C52 C92 H92A 109.5 . . ?
C52 C92 H92B 109.5 . . ?
C52 C92 H92C 109.5 . . ?
H92A C92 H92B 109.5 . . ?
H92A C92 H92C 109.5 . . ?
H92B C92 H92C 109.5 . . ?
C73 C93 C78 178.3(6) . . ?
O4 C94 C83 109.6(4) . . ?
O4 C94 C119 109.0(5) . . ?
O4 C94 C124 106.8(5) . . ?
C83 C94 C119 109.2(5) . . ?
C83 C94 C124 109.1(4) . . ?
C119 C94 C124 113.0(6) . . ?
C65 C95 H95A 109.5 . . ?
C65 C95 H95B 109.5 . . ?
C65 C95 H95C 109.5 . . ?
H95A C95 H95B 109.5 . . ?
H95A C95 H95C 109.5 . . ?
H95B C95 H95C 109.5 . . ?
C103 C96 C78 107.1(4) . . ?
C104 C96 C78 110.6(4) . . ?
C104 C96 C103 110.4(4) . . ?
C104 C96 C125 110.2(5) . . ?
C125 C96 C78 109.2(4) . . ?
C125 C96 C103 109.4(5) . . ?
C61 C97 H97A 109.5 . . ?
C61 C97 H97B 109.5 . . ?
C61 C97 H97C 109.5 . . ?
H97A C97 H97B 109.5 . . ?
H97A C97 H97C 109.5 . . ?
H97B C97 H97C 109.5 . . ?
C107 C98 C63 109.4(4) . . ?
C107 C98 C108 109.8(4) . . ?
C107 C98 C122 110.2(4) . . ?
C108 C98 C63 108.3(4) . . ?
C108 C98 C122 109.9(5) . . ?
C122 C98 C63 109.2(4) . . ?
C50 C99 H99A 109.5 . . ?
C50 C99 H99B 109.5 . . ?
C50 C99 H99C 109.5 . . ?
H99A C99 H99B 109.5 . . ?
H99A C99 H99C 109.5 . . ?
H99B C99 H99C 109.5 . . ?
C52 C100 H10C 109.5 . . ?
C52 C100 H10D 109.5 . . ?
C52 C100 H10E 109.5 . . ?
H10C C100 H10D 109.5 . . ?
H10C C100 H10E 109.5 . . ?
H10D C100 H10E 109.5 . . ?
C77 C101 H10F 109.5 . . ?
C77 C101 H10G 109.5 . . ?
C77 C101 H10H 109.5 . . ?
H10F C101 H10G 109.5 . . ?
H10F C101 H10H 109.5 . . ?
H10G C101 H10H 109.5 . . ?
C58 C102 C118 108.0(5) . . ?
C58 C102 C126 109.1(4) . . ?
C121 C102 C58 111.0(4) . . ?
C121 C102 C118 109.6(4) . . ?
C121 C102 C126 109.8(5) . . ?
C126 C102 C118 109.4(5) . . ?
C96 C103 H10I 109.5 . . ?
C96 C103 H10J 109.5 . . ?
C96 C103 H10K 109.5 . . ?
H10I C103 H10J 109.5 . . ?
H10I C103 H10K 109.5 . . ?
H10J C103 H10K 109.5 . . ?
C96 C104 H10L 109.5 . . ?
C96 C104 H10M 109.5 . . ?
C96 C104 H10N 109.5 . . ?
H10L C104 H10M 109.5 . . ?
H10L C104 H10N 109.5 . . ?
H10M C104 H10N 109.5 . . ?
C50 C105 H10O 109.5 . . ?
C50 C105 H10P 109.5 . . ?
C50 C105 H10Q 109.5 . . ?
H10O C105 H10P 109.5 . . ?
H10O C105 H10Q 109.5 . . ?
H10P C105 H10Q 109.5 . . ?
C61 C106 H10R 109.5 . . ?
C61 C106 H10S 109.5 . . ?
C61 C106 H10T 109.5 . . ?
H10R C106 H10S 109.5 . . ?
H10R C106 H10T 109.5 . . ?
H10S C106 H10T 109.5 . . ?
C98 C107 H10U 109.5 . . ?
C98 C107 H10V 109.5 . . ?
C98 C107 H10W 109.5 . . ?
H10U C107 H10V 109.5 . . ?
H10U C107 H10W 109.5 . . ?
H10V C107 H10W 109.5 . . ?
C98 C108 H10X 109.5 . . ?
C98 C108 H10Y 109.5 . . ?
C98 C108 H 109.5 . . ?
H10X C108 H10Y 109.5 . . ?
H10X C108 H 109.5 . . ?
H10Y C108 H 109.5 . . ?
C50 C109 H10Z 109.5 . . ?
C50 C109 HA 109.5 . . ?
C50 C109 HB 109.5 . . ?
H10Z C109 HA 109.5 . . ?
H10Z C109 HB 109.5 . . ?
HA C109 HB 109.5 . . ?
C61 C110 H11C 109.5 . . ?
C61 C110 H11D 109.5 . . ?
C61 C110 H11E 109.5 . . ?
H11C C110 H11D 109.5 . . ?
H11C C110 H11E 109.5 . . ?
H11D C110 H11E 109.5 . . ?
C65 C111 H11F 109.5 . . ?
C65 C111 H11G 109.5 . . ?
C65 C111 H11H 109.5 . . ?
H11F C111 H11G 109.5 . . ?
H11F C111 H11H 109.5 . . ?
H11G C111 H11H 109.5 . . ?
C77 C112 H11I 109.5 . . ?
C77 C112 H11J 109.5 . . ?
C77 C112 H11K 109.5 . . ?
H11I C112 H11J 109.5 . . ?
H11I C112 H11K 109.5 . . ?
H11J C112 H11K 109.5 . . ?
C67 C113 H11L 109.5 . . ?
C67 C113 H11M 109.5 . . ?
C67 C113 H11N 109.5 . . ?
H11L C113 H11M 109.5 . . ?
H11L C113 H11N 109.5 . . ?
H11M C113 H11N 109.5 . . ?
C77 C114 H11O 109.5 . . ?
C77 C114 H11P 109.5 . . ?
C77 C114 H11Q 109.5 . . ?
H11O C114 H11P 109.5 . . ?
H11O C114 H11Q 109.5 . . ?
H11P C114 H11Q 109.5 . . ?
C65 C115 H11R 109.5 . . ?
C65 C115 H11S 109.5 . . ?
C65 C115 H11T 109.5 . . ?
H11R C115 H11S 109.5 . . ?
H11R C115 H11T 109.5 . . ?
H11S C115 H11T 109.5 . . ?
C81 C116 H11U 109.5 . . ?
C81 C116 H11V 109.5 . . ?
C81 C116 H11W 109.5 . . ?
H11U C116 H11V 109.5 . . ?
H11U C116 H11W 109.5 . . ?
H11V C116 H11W 109.5 . . ?
C52 C117 H11X 109.5 . . ?
C52 C117 H11Y 109.5 . . ?
C52 C117 HC 109.5 . . ?
H11X C117 H11Y 109.5 . . ?
H11X C117 HC 109.5 . . ?
H11Y C117 HC 109.5 . . ?
C102 C118 H11Z 109.5 . . ?
C102 C118 HD 109.5 . . ?
C102 C118 HE 109.5 . . ?
H11Z C118 HD 109.5 . . ?
H11Z C118 HE 109.5 . . ?
HD C118 HE 109.5 . . ?
C94 C119 H11 109.5 . . ?
C94 C119 HF 109.5 . . ?
C94 C119 HG 109.5 . . ?
H11 C119 HF 109.5 . . ?
H11 C119 HG 109.5 . . ?
HF C119 HG 109.5 . . ?
C81 C120 H12C 109.5 . . ?
C81 C120 H12D 109.5 . . ?
C81 C120 H12E 109.5 . . ?
H12C C120 H12D 109.5 . . ?
H12C C120 H12E 109.5 . . ?
H12D C120 H12E 109.5 . . ?
C102 C121 H12F 109.5 . . ?
C102 C121 H12G 109.5 . . ?
C102 C121 H12H 109.5 . . ?
H12F C121 H12G 109.5 . . ?
H12F C121 H12H 109.5 . . ?
H12G C121 H12H 109.5 . . ?
C98 C122 H12I 109.5 . . ?
C98 C122 H12J 109.5 . . ?
C98 C122 H12K 109.5 . . ?
H12I C122 H12J 109.5 . . ?
H12I C122 H12K 109.5 . . ?
H12J C122 H12K 109.5 . . ?
C67 C123 H12L 109.5 . . ?
C67 C123 H12M 109.5 . . ?
C67 C123 H12N 109.5 . . ?
H12L C123 H12M 109.5 . . ?
H12L C123 H12N 109.5 . . ?
H12M C123 H12N 109.5 . . ?
C94 C124 H12O 109.5 . . ?
C94 C124 H12P 109.5 . . ?
C94 C124 H12Q 109.5 . . ?
H12O C124 H12P 109.5 . . ?
H12O C124 H12Q 109.5 . . ?
H12P C124 H12Q 109.5 . . ?
C96 C125 H12R 109.5 . . ?
C96 C125 H12S 109.5 . . ?
C96 C125 H12T 109.5 . . ?
H12R C125 H12S 109.5 . . ?
H12R C125 H12T 109.5 . . ?
H12S C125 H12T 109.5 . . ?
C102 C126 H12U 109.5 . . ?
C102 C126 H12V 109.5 . . ?
C102 C126 H12W 109.5 . . ?
H12U C126 H12V 109.5 . . ?
H12U C126 H12W 109.5 . . ?
H12V C126 H12W 109.5 . . ?
C91 C127 H12X 109.5 . . ?
C91 C127 H12Y 109.5 . . ?
C91 C127 HH 109.5 . . ?
H12X C127 H12Y 109.5 . . ?
H12X C127 HH 109.5 . . ?
H12Y C127 HH 109.5 . . ?
C91 C128 H12Z 109.5 . . ?
C91 C128 HI 109.5 . . ?
C91 C128 HJ 109.5 . . ?
H12Z C128 HI 109.5 . . ?
H12Z C128 HJ 109.5 . . ?
HI C128 HJ 109.5 . . ?
H1CA C1C H1CB 108.0 . . ?
H1CC C1C H1CD 107.9 . . ?
O00O C1C H1CA 109.3 . . ?
O00O C1C H1CB 109.3 . . ?
O00O C1C H1CC 109.2 . . ?
O00O C1C H1CD 109.2 . . ?
O00O C1C C2C 111.6(5) . . ?
O00O C1C C2D 112.1(6) . . ?
C2C C1C H1CA 109.3 . . ?
C2C C1C H1CB 109.3 . . ?
C2D C1C H1CC 109.2 . . ?
C2D C1C H1CD 109.2 . . ?
C1C O00O H00O 109.5 . . ?
C1C C2C Br1C 103.8(5) . . ?
C1C C2C C5C 110.5(9) . . ?
C3C C2C Br1C 107.6(6) . . ?
C3C C2C C1C 109.6(7) . . ?
C3C C2C C5C 114.5(10) . . ?
C5C C2C Br1C 110.3(8) . . ?
Br2C C3C H3C 106.8 . . ?
C2C C3C Br2C 107.7(5) . . ?
C2C C3C H3C 106.8 . . ?
C2C C3C C4C 116.8(9) . . ?
C4C C3C Br2C 111.5(11) . . ?
C4C C3C H3C 106.8 . . ?
C3C C4C H4CA 109.5 . . ?
C3C C4C H4CB 109.5 . . ?
C3C C4C H4CC 109.5 . . ?
H4CA C4C H4CB 109.5 . . ?
H4CA C4C H4CC 109.5 . . ?
H4CB C4C H4CC 109.5 . . ?
C2C C5C H5CA 109.5 . . ?
C2C C5C H5CB 109.5 . . ?
C2C C5C H5CC 109.5 . . ?
H5CA C5C H5CB 109.5 . . ?
H5CA C5C H5CC 109.5 . . ?
H5CB C5C H5CC 109.5 . . ?
C1C C2D Br1C 102.2(6) . . ?
C3D C2D Br1C 107.2(8) . . ?
C3D C2D C1C 109.3(10) . . ?
C3D C2D C4D 115.4(14) . . ?
C4D C2D Br1C 106.5(13) . . ?
C4D C2D C1C 115.0(14) . . ?
Br2C C3D H3D 105.5 . . ?
C2D C3D Br2C 106.6(8) . . ?
C2D C3D H3D 105.5 . . ?
C2D C3D C5D 119.3(14) . . ?
C5D C3D Br2C 113.2(12) . . ?
C5D C3D H3D 105.5 . . ?
C2D C4D H4DA 109.5 . . ?
C2D C4D H4DB 109.5 . . ?
C2D C4D H4DC 109.5 . . ?
H4DA C4D H4DB 109.5 . . ?
H4DA C4D H4DC 109.5 . . ?
H4DB C4D H4DC 109.5 . . ?
C3D C5D H5DA 109.5 . . ?
C3D C5D H5DB 109.5 . . ?
C3D C5D H5DC 109.5 . . ?
H5DA C5D H5DB 109.5 . . ?
H5DA C5D H5DC 109.5 . . ?
H5DB C5D H5DC 109.5 . . ?
C5 C4A H4AA 106.5 . . ?
C5 C4A H4AB 106.5 . . ?
C5 C4A C3A 123.2(13) . . ?
H4AA C4A H4AB 106.5 . . ?
C3A C4A H4AA 106.5 . . ?
C3A C4A H4AB 106.5 . . ?
C4A C3A H3AA 106.7 . . ?
C4A C3A H3AB 106.7 . . ?
C4A C3A C2A 122.6(14) . . ?
H3AA C3A H3AB 106.6 . . ?
C2A C3A H3AA 106.7 . . ?
C2A C3A H3AB 106.7 . . ?
C3A C2A H2AA 108.5 . . ?
C3A C2A H2AB 108.5 . . ?
C3A C2A C1A 115.2(16) . . ?
H2AA C2A H2AB 107.5 . . ?
C1A C2A H2AA 108.5 . . ?
C1A C2A H2AB 108.5 . . ?
H7AA C7A H7AB 109.5 . . ?
H7AA C7A H7AC 109.5 . . ?
H7AB C7A H7AC 109.5 . . ?
C8A C7A H7AA 109.5 . . ?
C8A C7A H7AB 109.5 . . ?
C8A C7A H7AC 109.5 . . ?
C9 C8A C7A 110.5(19) . . ?
C9 C8A H8AA 109.6 . . ?
C9 C8A H8AB 109.6 . . ?
C7A C8A H8AA 109.6 . . ?
C7A C8A H8AB 109.6 . . ?
H8AA C8A H8AB 108.1 . . ?
C2A C1A H1AA 109.5 . . ?
C2A C1A H1AB 109.5 . . ?
C2A C1A H1AC 109.5 . . ?
H1AA C1A H1AB 109.5 . . ?
H1AA C1A H1AC 109.5 . . ?
H1AB C1A H1AC 109.5 . . ?

loop_
_geom_bond_atom_site_label_1
_geom_bond_atom_site_label_2
_geom_bond_distance
_geom_bond_site_symmetry_2
_geom_bond_publ_flag
O1 H1 0.8400 . ?
O1 C81 1.434(6) . ?
O2 H2 0.8400 . ?
O2 C91 1.410(7) . ?
O3 H3 0.8400 . ?
O3 C67 1.428(6) . ?
O4 H4 0.8400 . ?
O4 C94 1.421(6) . ?
O5 C28 1.396(5) . ?
O5 C51 1.414(5) . ?
O6 C29 1.384(5) . ?
O6 C51 1.417(5) . ?
O7 C45 1.413(5) . ?
O7 C68 1.389(5) . ?
O8 C45 1.416(5) . ?
O8 C53 1.386(5) . ?
O9 C75 1.413(6) . ?
O9 C85 1.386(6) . ?
O10 C36 1.388(5) . ?
O10 C75 1.414(6) . ?
O11 C41 1.389(5) . ?
O11 C62 1.415(6) . ?
O12 C47 1.379(5) . ?
O12 C62 1.426(5) . ?
C1 H1A 0.9800 . ?
C1 H1B 0.9800 . ?
C1 H1C 0.9800 . ?
C1 C2 1.520(11) . ?
C2 H2A 0.9900 . ?
C2 H2B 0.9900 . ?
C2 C3 1.494(12) . ?
C3 H3A 0.9900 . ?
C3 H3B 0.9900 . ?
C3 C4 1.510(10) . ?
C4 H4A 0.9900 . ?
C4 H4B 0.9900 . ?
C4 C5 1.430(10) . ?
C5 H5AA 0.9900 . ?
C5 H5AB 0.9900 . ?
C5 H5BC 0.9900 . ?
C5 H5BD 0.9900 . ?
C5 C6 1.489(7) . ?
C5 C4A 1.409(11) . ?
C6 H6A 0.9900 . ?
C6 H6B 0.9900 . ?
C6 C55 1.533(7) . ?
C7 H7A 0.9800 . ?
C7 H7B 0.9800 . ?
C7 H7C 0.9800 . ?
C7 C8 1.513(16) . ?
C8 H8A 0.9900 . ?
C8 H8B 0.9900 . ?
C8 C9 1.535(14) . ?
C9 H9AA 0.9900 . ?
C9 H9AB 0.9900 . ?
C9 H9BC 0.9900 . ?
C9 H9BD 0.9900 . ?
C9 C10 1.521(7) . ?
C9 C8A 1.448(18) . ?
C10 H10A 0.9900 . ?
C10 H10B 0.9900 . ?
C10 C11 1.528(7) . ?
C11 H11A 0.9900 . ?
C11 H11B 0.9900 . ?
C11 C12 1.522(6) . ?
C12 H12A 0.9900 . ?
C12 H12B 0.9900 . ?
C12 C38 1.540(6) . ?
C13 H13A 0.9800 . ?
C13 H13B 0.9800 . ?
C13 H13C 0.9800 . ?
C13 C14 1.530(8) . ?
C14 H14A 0.9900 . ?
C14 H14B 0.9900 . ?
C14 C15 1.524(7) . ?
C15 H15A 0.9900 . ?
C15 H15B 0.9900 . ?
C15 C16 1.520(7) . ?
C16 H16A 0.9900 . ?
C16 H16B 0.9900 . ?
C16 C17 1.522(6) . ?
C17 H17A 0.9900 . ?
C17 H17B 0.9900 . ?
C17 C18 1.526(6) . ?
C18 H18A 0.9900 . ?
C18 H18B 0.9900 . ?
C18 C56 1.542(5) . ?
C19 H19A 0.9800 . ?
C19 H19B 0.9800 . ?
C19 H19C 0.9800 . ?
C19 C20 1.508(9) . ?
C20 H20A 0.9900 . ?
C20 H20B 0.9900 . ?
C20 C21 1.513(9) . ?
C21 H21A 0.9900 . ?
C21 H21B 0.9900 . ?
C21 C22 1.527(8) . ?
C22 H22A 0.9900 . ?
C22 H22B 0.9900 . ?
C22 C23 1.526(7) . ?
C23 H23A 0.9900 . ?
C23 H23B 0.9900 . ?
C23 C24 1.525(7) . ?
C24 H24A 0.9900 . ?
C24 H24B 0.9900 . ?
C24 C57 1.531(6) . ?
C25 H25 0.9500 . ?
C25 C31 1.388(6) . ?
C25 C32 1.393(5) . ?
C26 C28 1.399(5) . ?
C26 C30 1.395(6) . ?
C26 C56 1.513(6) . ?
C27 C38 1.526(5) . ?
C27 C41 1.390(6) . ?
C27 C48 1.400(6) . ?
C28 C44 1.389(6) . ?
C29 C32 1.398(5) . ?
C29 C64 1.406(6) . ?
C30 H30 0.9500 . ?
C30 C40 1.396(6) . ?
C31 C57 1.522(5) . ?
C31 C68 1.399(6) . ?
C32 C56 1.525(5) . ?
C33 C35 1.322(7) . ?
C33 C50 1.529(6) . ?
C33 C69 1.444(6) . ?
C34 C35 1.307(7) . ?
C34 C52 1.538(6) . ?
C34 C84 1.439(6) . ?
C36 C49 1.400(7) . ?
C36 C86 1.393(6) . ?
C37 H37 0.9500 . ?
C37 C42 1.384(7) . ?
C37 C54 1.399(6) . ?
C38 H38 1.0000 . ?
C38 C40 1.520(6) . ?
C39 C43 1.316(6) . ?
C39 C46 1.308(6) . ?
C40 C47 1.395(6) . ?
C41 C86 1.403(6) . ?
C42 C55 1.521(6) . ?
C42 C85 1.392(6) . ?
C43 C61 1.531(7) . ?
C43 C72 1.443(7) . ?
C44 C47 1.409(6) . ?
C44 C66 1.434(6) . ?
C45 H45A 0.9900 . ?
C45 H45B 0.9900 . ?
C46 C65 1.534(6) . ?
C46 C71 1.440(5) . ?
C48 H48 0.9500 . ?
C48 C49 1.387(6) . ?
C49 C55 1.518(6) . ?
C50 C99 1.536(7) . ?
C50 C105 1.542(7) . ?
C50 C109 1.530(6) . ?
C51 H51A 0.9900 . ?
C51 H51B 0.9900 . ?
C52 C92 1.530(6) . ?
C52 C100 1.532(7) . ?
C52 C117 1.536(7) . ?
C53 C54 1.388(6) . ?
C53 C74 1.401(7) . ?
C54 C57 1.527(6) . ?
C55 H55 1.0000 . ?
C56 H56 1.0000 . ?
C57 H57 1.0000 . ?
C58 C70 1.326(7) . ?
C58 C89 1.432(7) . ?
C58 C102 1.532(7) . ?
C59 C67 1.476(7) . ?
C59 C82 1.204(7) . ?
C60 C77 1.544(7) . ?
C60 C82 1.443(7) . ?
C60 C87 1.319(7) . ?
C61 C97 1.520(7) . ?
C61 C106 1.542(7) . ?
C61 C110 1.527(7) . ?
C62 H62A 0.9900 . ?
C62 H62B 0.9900 . ?
C63 C70 1.302(7) . ?
C63 C80 1.439(6) . ?
C63 C98 1.537(7) . ?
C64 C68 1.395(6) . ?
C64 C79 1.427(6) . ?
C65 C95 1.523(6) . ?
C65 C111 1.533(6) . ?
C65 C115 1.538(6) . ?
C66 C69 1.196(6) . ?
C67 C113 1.527(7) . ?
C67 C123 1.518(8) . ?
C71 C79 1.210(6) . ?
C72 C83 1.194(7) . ?
C73 C74 1.419(6) . ?
C73 C93 1.204(7) . ?
C74 C85 1.410(6) . ?
C75 H75A 0.9900 . ?
C75 H75B 0.9900 . ?
C76 C81 1.485(6) . ?
C76 C84 1.201(7) . ?
C77 C101 1.532(7) . ?
C77 C112 1.526(7) . ?
C77 C114 1.535(7) . ?
C78 C87 1.299(7) . ?
C78 C93 1.428(7) . ?
C78 C96 1.547(7) . ?
C80 C90 1.196(7) . ?
C81 C116 1.527(7) . ?
C81 C120 1.527(7) . ?
C83 C94 1.485(7) . ?
C86 C90 1.427(6) . ?
C88 C89 1.198(8) . ?
C88 C91 1.465(7) . ?
C91 C127 1.500(8) . ?
C91 C128 1.516(8) . ?
C92 H92A 0.9800 . ?
C92 H92B 0.9800 . ?
C92 H92C 0.9800 . ?
C94 C119 1.513(8) . ?
C94 C124 1.518(8) . ?
C95 H95A 0.9800 . ?
C95 H95B 0.9800 . ?
C95 H95C 0.9800 . ?
C96 C103 1.539(7) . ?
C96 C104 1.528(7) . ?
C96 C125 1.538(7) . ?
C97 H97A 0.9800 . ?
C97 H97B 0.9800 . ?
C97 H97C 0.9800 . ?
C98 C107 1.527(6) . ?
C98 C108 1.532(7) . ?
C98 C122 1.536(7) . ?
C99 H99A 0.9800 . ?
C99 H99B 0.9800 . ?
C99 H99C 0.9800 . ?
C100 H10C 0.9800 . ?
C100 H10D 0.9800 . ?
C100 H10E 0.9800 . ?
C101 H10F 0.9800 . ?
C101 H10G 0.9800 . ?
C101 H10H 0.9800 . ?
C102 C118 1.547(8) . ?
C102 C121 1.525(8) . ?
C102 C126 1.537(8) . ?
C103 H10I 0.9800 . ?
C103 H10J 0.9800 . ?
C103 H10K 0.9800 . ?
C104 H10L 0.9800 . ?
C104 H10M 0.9800 . ?
C104 H10N 0.9800 . ?
C105 H10O 0.9800 . ?
C105 H10P 0.9800 . ?
C105 H10Q 0.9800 . ?
C106 H10R 0.9800 . ?
C106 H10S 0.9800 . ?
C106 H10T 0.9800 . ?
C107 H10U 0.9800 . ?
C107 H10V 0.9800 . ?
C107 H10W 0.9800 . ?
C108 H10X 0.9800 . ?
C108 H10Y 0.9800 . ?
C108 H 0.9800 . ?
C109 H10Z 0.9800 . ?
C109 HA 0.9800 . ?
C109 HB 0.9800 . ?
C110 H11C 0.9800 . ?
C110 H11D 0.9800 . ?
C110 H11E 0.9800 . ?
C111 H11F 0.9800 . ?
C111 H11G 0.9800 . ?
C111 H11H 0.9800 . ?
C112 H11I 0.9800 . ?
C112 H11J 0.9800 . ?
C112 H11K 0.9800 . ?
C113 H11L 0.9800 . ?
C113 H11M 0.9800 . ?
C113 H11N 0.9800 . ?
C114 H11O 0.9800 . ?
C114 H11P 0.9800 . ?
C114 H11Q 0.9800 . ?
C115 H11R 0.9800 . ?
C115 H11S 0.9800 . ?
C115 H11T 0.9800 . ?
C116 H11U 0.9800 . ?
C116 H11V 0.9800 . ?
C116 H11W 0.9800 . ?
C117 H11X 0.9800 . ?
C117 H11Y 0.9800 . ?
C117 HC 0.9800 . ?
C118 H11Z 0.9800 . ?
C118 HD 0.9800 . ?
C118 HE 0.9800 . ?
C119 H11 0.9800 . ?
C119 HF 0.9800 . ?
C119 HG 0.9800 . ?
C120 H12C 0.9800 . ?
C120 H12D 0.9800 . ?
C120 H12E 0.9800 . ?
C121 H12F 0.9800 . ?
C121 H12G 0.9800 . ?
C121 H12H 0.9800 . ?
C122 H12I 0.9800 . ?
C122 H12J 0.9800 . ?
C122 H12K 0.9800 . ?
C123 H12L 0.9800 . ?
C123 H12M 0.9800 . ?
C123 H12N 0.9800 . ?
C124 H12O 0.9800 . ?
C124 H12P 0.9800 . ?
C124 H12Q 0.9800 . ?
C125 H12R 0.9800 . ?
C125 H12S 0.9800 . ?
C125 H12T 0.9800 . ?
C126 H12U 0.9800 . ?
C126 H12V 0.9800 . ?
C126 H12W 0.9800 . ?
C127 H12X 0.9800 . ?
C127 H12Y 0.9800 . ?
C127 HH 0.9800 . ?
C128 H12Z 0.9800 . ?
C128 HI 0.9800 . ?
C128 HJ 0.9800 . ?
Br1C C2C 1.999(8) . ?
Br1C C2D 2.014(11) . ?
Br2C C3C 2.012(8) . ?
Br2C C3D 2.004(11) . ?
C1C H1CA 0.9900 . ?
C1C H1CB 0.9900 . ?
C1C H1CC 0.9900 . ?
C1C H1CD 0.9900 . ?
C1C O00O 1.420(7) . ?
C1C C2C 1.538(10) . ?
C1C C2D 1.563(13) . ?
O00O H00O 0.8400 . ?
C2C C3C 1.528(11) . ?
C2C C5C 1.541(15) . ?
C3C H3C 1.0000 . ?
C3C C4C 1.530(18) . ?
C4C H4CA 0.9800 . ?
C4C H4CB 0.9800 . ?
C4C H4CC 0.9800 . ?
C5C H5CA 0.9800 . ?
C5C H5CB 0.9800 . ?
C5C H5CC 0.9800 . ?
C2D C3D 1.528(17) . ?
C2D C4D 1.55(2) . ?
C3D H3D 1.0000 . ?
C3D C5D 1.55(2) . ?
C4D H4DA 0.9800 . ?
C4D H4DB 0.9800 . ?
C4D H4DC 0.9800 . ?
C5D H5DA 0.9800 . ?
C5D H5DB 0.9800 . ?
C5D H5DC 0.9800 . ?
C4A H4AA 0.9900 . ?
C4A H4AB 0.9900 . ?
C4A C3A 1.492(12) . ?
C3A H3AA 0.9900 . ?
C3A H3AB 0.9900 . ?
C3A C2A 1.500(13) . ?
C2A H2AA 0.9900 . ?
C2A H2AB 0.9900 . ?
C2A C1A 1.505(18) . ?
C7A H7AA 0.9800 . ?
C7A H7AB 0.9800 . ?
C7A H7AC 0.9800 . ?
C7A C8A 1.56(2) . ?
C8A H8AA 0.9900 . ?
C8A H8AB 0.9900 . ?
C1A H1AA 0.9800 . ?
C1A H1AB 0.9800 . ?
C1A H1AC 0.9800 . ?

loop_
_twin_individual_id
_twin_individual_mass_fraction_refined
_oxdiff_twin_reflns_isolated
_oxdiff_twin_reflns_overlapped
_twin_individual_twin_lattice_type
_twin_individual_twin_matrix_11
_twin_individual_twin_matrix_12
_twin_individual_twin_matrix_13
_twin_individual_twin_matrix_21
_twin_individual_twin_matrix_22
_twin_individual_twin_matrix_23
_twin_individual_twin_matrix_31
_twin_individual_twin_matrix_32
_twin_individual_twin_matrix_33
1 0.9449(9) 122500 65555 ref 1.0000 0.0000 0.0000 0.0000 1.0000 0.0000 0.0000 0.0000 1.0000
2 0.0551(9) 0 65555 nmt 0.9993 -0.0009 -0.0006 0.0003 -0.9979 -0.0310 -0.0098 0.1697 -0.9973
